data_4341629
loop_
_publ_author_name
'Artetxe, Be\~nat'
'Reinoso, Santiago'
'San Felices, Leire'
'Vitoria, Pablo'
'Pache, Aroa'
'Mart\'in-Caballero, Jagoba'
'Guti\'errez-Zorrilla, Juan M'

_publ_section_title
;
 Functionalization of krebs-type polyoxometalates with n,o-chelating
 ligands: a systematic study.
;
_journal_issue 1
_journal_name_full 'Inorganic chemistry'
_journal_page_first 241
_journal_page_last 252
_journal_paper_doi 10.1021/ic502232v
_journal_volume 54
_journal_year 2015
_chemical_compound_source 'synthesis as described'
_chemical_formula_moiety 'C8 H99.60 Co2.40 N4 Na12 O120 Sb2 W19.60'
_chemical_formula_sum 'C8 H99.6 Co2.4 N4 Na12 O120 Sb2 W19.6'
_chemical_formula_weight 6436.79
_chemical_name_systematic
;
 ?
;
_space_group_IT_number 2
_symmetry_cell_setting triclinic
_symmetry_Int_Tables_number 2
_symmetry_space_group_name_Hall '-P 1'
_symmetry_space_group_name_H-M 'P -1'
_atom_sites_solution_hydrogens geom
_atom_sites_solution_primary direct
_atom_sites_solution_secondary difmap
_audit_creation_date 2014-09-12T11:16:59-00:00
_audit_creation_method 'WinGX routine CIF_UPDATE'
_cell_angle_alpha 68.763(5)
_cell_angle_beta 71.840(5)
_cell_angle_gamma 87.406(4)
_cell_formula_units_Z 1
_cell_length_a 13.6242(7)
_cell_length_b 14.7481(6)
_cell_length_c 15.6620(9)
_cell_measurement_reflns_used 6351
_cell_measurement_temperature 100(2)
_cell_measurement_theta_max 74.0047
_cell_measurement_theta_min 3.1894
_cell_volume 2779.0(3)
_computing_cell_refinement
;
        CrysAlisPro, Agilent Technologies,
        Version 1.171.35.21 (release 20-01-2012 CrysAlis171 .NET)
        (compiled Jan 23 2012,18:06:46)
;
_computing_data_collection
;
        CrysAlisPro, Agilent Technologies,
        Version 1.171.35.21 (release 20-01-2012 CrysAlis171 .NET)
        (compiled Jan 23 2012,18:06:46)
;
_computing_data_reduction
;
        CrysAlisPro, Agilent Technologies,
        Version 1.171.35.21 (release 20-01-2012 CrysAlis171 .NET)
        (compiled Jan 23 2012,18:06:46)
;
_computing_molecular_graphics 'Ortep-3 for Windows (Farrugia, 1997)'
_computing_publication_material 'WinGX publication routines (Farrugia, 1999)'
_computing_structure_refinement 'SHELXL-97 (Sheldrick, 2008)'
_computing_structure_solution 'OLEX2 (Dolomanov, 2009)'
_diffrn_ambient_temperature 100(2)
_diffrn_detector 'CCD plate'
_diffrn_detector_area_resol_mean 5.2012
_diffrn_detector_type Atlas
_diffrn_measured_fraction_theta_full 0.998
_diffrn_measured_fraction_theta_max 0.998
_diffrn_measurement_device '\k-geometry diffractometer'
_diffrn_measurement_device_type 'SuperNova, Single source at offset'
_diffrn_measurement_method '\w scans'
_diffrn_orient_matrix_UB_11 0.0602088
_diffrn_orient_matrix_UB_12 0.0036868
_diffrn_orient_matrix_UB_13 -0.10251
_diffrn_orient_matrix_UB_21 0.0283224
_diffrn_orient_matrix_UB_22 -0.1056104
_diffrn_orient_matrix_UB_23 0.0426105
_diffrn_orient_matrix_UB_31 -0.0990844
_diffrn_orient_matrix_UB_32 -0.038288
_diffrn_orient_matrix_UB_33 -0.0076047
_diffrn_radiation_monochromator mirror
_diffrn_radiation_probe x-ray
_diffrn_radiation_source 'SuperNova (Cu) X-ray Source'
_diffrn_radiation_type CuK\a
_diffrn_radiation_wavelength 1.54184
_diffrn_reflns_av_R_equivalents 0.0675
_diffrn_reflns_av_unetI/netI 0.0932
_diffrn_reflns_limit_h_max 13
_diffrn_reflns_limit_h_min -16
_diffrn_reflns_limit_k_max 14
_diffrn_reflns_limit_k_min -17
_diffrn_reflns_limit_l_max 18
_diffrn_reflns_limit_l_min -18
_diffrn_reflns_number 18695
_diffrn_reflns_theta_full 67
_diffrn_reflns_theta_max 67
_diffrn_reflns_theta_min 3.19
_exptl_absorpt_coefficient_mu 44.529
_exptl_absorpt_correction_T_max 0.451
_exptl_absorpt_correction_T_min 0.198
_exptl_absorpt_correction_type analytical
_exptl_absorpt_process_details
;
        CrysAlisPro, Agilent Technologies,
        Version 1.171.35.21 (release 20-01-2012 CrysAlis171 .NET)
        (compiled Jan 23 2012,18:06:46)
Analytical numeric absorption correction using a multifaceted crystal
                        model based on expressions derived by R.C. Clark & J.S.
        (Clark, R. C. & Reid, J. S. (1995). Acta Cryst. A51, 887-897)
;
_exptl_crystal_colour purple
_exptl_crystal_density_diffrn 3.846
_exptl_crystal_density_method 'not measured'
_exptl_crystal_description prism
_exptl_crystal_F_000 2885
_exptl_crystal_size_max 0.0627
_exptl_crystal_size_mid 0.0275
_exptl_crystal_size_min 0.0229
_refine_diff_density_max 2.519
_refine_diff_density_min -2.589
_refine_diff_density_rms 0.389
_refine_ls_extinction_method none
_refine_ls_goodness_of_fit_ref 0.99
_refine_ls_hydrogen_treatment constr
_refine_ls_matrix_type full
_refine_ls_number_parameters 406
_refine_ls_number_reflns 9901
_refine_ls_number_restraints 1
_refine_ls_restrained_S_all 0.99
_refine_ls_R_factor_all 0.0706
_refine_ls_R_factor_gt 0.0488
_refine_ls_shift/su_max 0.001
_refine_ls_shift/su_mean 0
_refine_ls_structure_factor_coef Fsqd
_refine_ls_weighting_details 'calc w=1/[\s^2^(Fo^2^)+(0.0572P)^2^+0.0000P] where P=(Fo^2^+2Fc^2^)/3'
_refine_ls_weighting_scheme calc
_refine_ls_wR_factor_gt 0.1201
_refine_ls_wR_factor_ref 0.1336
_reflns_number_gt 7585
_reflns_number_total 9901
_reflns_threshold_expression >2sigma(I)
_cod_data_source_file ic502232v_si_002.cif
_cod_data_source_block 1-SbCo
_cod_depositor_comments 'Adding full bibliography for 4341628--4341641.cif.'
_cod_original_cell_volume 2779.0(2)
_cod_original_formula_sum 'C8 H99.60 Co2.40 N4 Na12 O120 Sb2 W19.60'
_cod_database_code 4341629

loop_
_symmetry_equiv_pos_as_xyz
'x, y, z'
'-x, -y, -z'

loop_
_atom_site_label
_atom_site_type_symbol
_atom_site_fract_x
_atom_site_fract_y
_atom_site_fract_z
_atom_site_U_iso_or_equiv
_atom_site_adp_type
_atom_site_occupancy
_atom_site_symmetry_multiplicity
_atom_site_calc_flag
_atom_site_refinement_flags
_atom_site_disorder_group
W1 W 0.67534(5) 0.43162(5) -0.03560(5) 0.01685(16) Uani 1 1 d . .
W2 W 0.12116(5) 0.40757(5) 0.18778(5) 0.01848(16) Uani 1 1 d . .
W8 W 0.45650(5) 0.50266(5) 0.32922(5) 0.01699(16) Uani 1 1 d . .
W4 W 0.26402(5) 0.20173(5) 0.14512(5) 0.01698(15) Uani 1 1 d . .
W6 W 0.16034(5) 0.17926(5) 0.37209(5) 0.01762(16) Uani 1 1 d . .
W5 W 0.40283(5) 0.11070(5) 0.29392(5) 0.01692(16) Uani 1 1 d . .
W9 W 0.25628(5) 0.34358(5) 0.46632(5) 0.01644(15) Uani 1 1 d . .
W7 W 0.49666(5) 0.26783(5) 0.39279(5) 0.01608(15) Uani 1 1 d . .
Sb1 Sb 0.40556(7) 0.36959(6) 0.19121(6) 0.01395(19) Uani 1 1 d . .
O810 O 0.3822(8) 0.2823(8) 0.0578(8) 0.019(2) Uiso 1 1 d . .
O57 O 0.4278(8) 0.1629(7) 0.3836(8) 0.016(2) Uiso 1 1 d . .
O78 O 0.5337(8) 0.4019(8) 0.3845(8) 0.020(2) Uiso 1 1 d . .
O89 O 0.3464(8) 0.4543(8) 0.4475(8) 0.019(2) Uiso 1 1 d . .
O410 O 0.5302(8) 0.5168(8) 0.2007(8) 0.019(2) Uiso 1 1 d . .
O45 O 0.3402(7) 0.0952(7) 0.2025(7) 0.014(2) Uiso 1 1 d . .
O56 O 0.2546(7) 0.0825(7) 0.3896(7) 0.015(2) Uiso 1 1 d . .
O79 O 0.3653(8) 0.2670(7) 0.4981(8) 0.017(2) Uiso 1 1 d . .
O7M O 0.5900(7) 0.2917(7) 0.2766(7) 0.015(2) Uiso 1 1 d . .
O69 O 0.2005(8) 0.2378(8) 0.4472(8) 0.019(2) Uiso 1 1 d . .
O1T O 0.6800(9) 0.3265(8) 0.0626(9) 0.024(2) Uiso 1 1 d . .
O46 O 0.1495(9) 0.1496(9) 0.2621(9) 0.025(2) Uiso 1 1 d . .
O2S O 0.3133(8) 0.2440(8) 0.2508(8) 0.019(2) Uiso 1 1 d . .
O101 O 0.5522(9) 0.4122(9) -0.0536(9) 0.027(3) Uiso 1 1 d . .
O39 O 0.1946(8) 0.4371(8) 0.3834(8) 0.019(2) Uiso 1 1 d . .
O5M O 0.5180(7) 0.1728(7) 0.2027(7) 0.0123(19) Uiso 1 1 d . .
O110 O 0.6336(9) 0.5220(8) 0.0169(9) 0.025(2) Uiso 1 1 d . .
O3S O 0.3891(8) 0.3666(7) 0.3255(8) 0.017(2) Uiso 1 1 d . .
O1S O 0.2860(7) 0.4520(7) 0.1827(7) 0.0128(19) Uiso 1 1 d . .
O8T O 0.5114(8) 0.5968(8) 0.3459(8) 0.021(2) Uiso 1 1 d . .
O2T O -0.0038(9) 0.3985(9) 0.1894(9) 0.027(3) Uiso 1 1 d . .
O38 O 0.3494(9) 0.5687(8) 0.2778(8) 0.024(2) Uiso 1 1 d . .
O3T O 0.1498(8) 0.6371(8) 0.3175(8) 0.021(2) Uiso 1 1 d . .
O9T O 0.1723(9) 0.3310(9) 0.5784(9) 0.026(2) Uiso 1 1 d . .
O4T O 0.2220(9) 0.1538(9) 0.0759(9) 0.029(3) Uiso 1 1 d . .
O6T O 0.0473(8) 0.1177(8) 0.4552(8) 0.020(2) Uiso 1 1 d . .
O26 O 0.1139(8) 0.3058(8) 0.3093(8) 0.023(2) Uiso 1 1 d . .
O24 O 0.1867(9) 0.3185(8) 0.1289(9) 0.024(2) Uiso 1 1 d . .
O7T O 0.5642(9) 0.2078(8) 0.4732(9) 0.024(2) Uiso 1 1 d . .
O23 O 0.0989(9) 0.4955(8) 0.2581(8) 0.023(2) Uiso 1 1 d . .
O13 O 0.2535(8) 0.6313(8) 0.1365(8) 0.019(2) Uiso 1 1 d . .
O12 O 0.1752(8) 0.5150(8) 0.0711(8) 0.022(2) Uiso 1 1 d . .
O10A O 0.4897(9) 0.2828(9) -0.1197(9) 0.029(3) Uiso 1 1 d . .
O10B O 0.2980(10) 0.3601(9) -0.0925(9) 0.031(3) Uiso 1 1 d . .
O5T O 0.4326(10) -0.0070(9) 0.3394(9) 0.031(3) Uiso 1 1 d . .
O1L O 0.7497(9) 0.1310(8) 0.1136(9) 0.024(2) Uiso 1 1 d . .
N3 N 0.6761(10) 0.0839(9) 0.3054(10) 0.018(3) Uiso 1 1 d . .
O1 O 0.8132(10) 0.2676(9) 0.1876(9) 0.030(3) Uiso 1 1 d . .
Na1 Na 0.4519(5) -0.1679(5) 0.3585(5) 0.0280(14) Uiso 1 1 d . .
Na3 Na 0.2026(5) 0.0663(5) -0.0198(5) 0.0267(14) Uiso 1 1 d . .
O2L O 0.8359(8) -0.0029(8) 0.1231(8) 0.020(2) Uiso 1 1 d . .
O1W O 0.6095(10) -0.2408(10) 0.3281(10) 0.034(3) Uiso 1 1 d . .
O1I O 0.4610(11) -0.1398(11) 0.1960(11) 0.043(3) Uiso 1 1 d . .
O2W O 0.3157(10) -0.2861(10) 0.3942(10) 0.034(3) Uiso 1 1 d . .
O10W O 0.2377(10) 0.2195(10) -0.1509(10) 0.036(3) Uiso 1 1 d . .
N1 N 0.6884(10) -0.0506(10) 0.4226(10) 0.020(3) Uiso 1 1 d . .
H1 H 0.6808 -0.0931 0.4811 0.024 Uiso 1 1 calc R .
O7W O 0.1600(11) -0.0913(10) 0.1087(10) 0.037(3) Uiso 1 1 d . .
C6 C 0.7770(12) 0.0511(12) 0.1600(12) 0.022(3) Uiso 1 1 d . .
C5 C 0.7406(12) -0.0616(12) 0.3384(12) 0.023(3) Uiso 1 1 d . .
H5 H 0.7752 -0.1172 0.3315 0.028 Uiso 1 1 calc R .
C4 C 0.7347(12) 0.0206(12) 0.2662(12) 0.023(3) Uiso 1 1 d . .
C2 C 0.6499(13) 0.0386(13) 0.3994(13) 0.027(4) Uiso 1 1 d . .
H2 H 0.6093 0.0647 0.4452 0.032 Uiso 1 1 calc R .
O9W O 0.0303(10) 0.1088(10) 0.0245(10) 0.037(3) Uiso 1 1 d . .
O8W O 0.3813(11) 0.0266(11) -0.0301(11) 0.044(3) Uiso 1 1 d . .
Na4 Na 0.0681(10) 0.2644(9) -0.1207(9) 0.053(3) Uiso 0.78(2) 1 d P .
O13W O 0.0833(10) 0.4096(9) -0.2731(9) 0.031(3) Uiso 1 1 d . .
O11W O 0.0492(12) 0.1522(11) -0.1965(11) 0.045(3) Uiso 1 1 d . .
Na5 Na 0.1575(5) 0.5769(5) -0.3217(5) 0.0264(14) Uiso 1 1 d . .
Na2 Na 0.1551(6) -0.2240(5) 0.3895(6) 0.0333(16) Uiso 1 1 d . .
Na6 Na 0.7723(8) 0.2128(7) -0.0441(8) 0.037(3) Uiso 0.77(2) 1 d P .
O14W O 0.3054(9) 0.5616(9) -0.4361(9) 0.025(2) Uiso 1 1 d . .
O3W O 0.0622(9) -0.3506(9) 0.5516(9) 0.026(2) Uiso 1 1 d . .
O15W O 0.2187(10) 0.7449(9) -0.3775(10) 0.032(3) Uiso 1 1 d . .
O5W O 0.2585(9) -0.0953(9) 0.2419(9) 0.029(3) Uiso 1 1 d . .
O4W O 0.1643(10) -0.1131(10) 0.4729(10) 0.035(3) Uiso 1 1 d . .
Na7 Na 0.2033(9) 0.4417(9) -0.0375(9) 0.014(4) Uiso 0.45(2) 1 d P .
O16W O 0.2476(10) 0.5466(10) -0.2040(10) 0.035(3) Uiso 1 1 d . .
O6W O -0.0037(12) -0.1708(12) 0.3627(12) 0.048(4) Uiso 1 1 d . .
O17W O 0.1105(12) 0.5663(12) -0.0786(12) 0.049(4) Uiso 1 1 d . .
O18W O 0.5869(13) 0.1640(12) 0.0066(12) 0.050(4) Uiso 1 1 d . .
W3 W 0.21554(5) 0.55604(5) 0.26733(5) 0.01811(16) Uani 1 1 d . .
Co1 Co 0.66760(19) 0.21361(16) 0.19301(17) 0.0147(5) Uani 1 1 d . .
O20W O 0.9767(18) 0.1631(17) 0.1834(17) 0.082(6) Uiso 1 1 d . .
O22W O -0.029(4) 0.010(3) 0.339(3) 0.125(15) Uiso 0.7 1 d P .
O19W O 0.912(2) 0.288(2) -0.053(2) 0.116(10) Uiso 1 1 d . .
Co10 Co 0.42234(7) 0.37158(6) -0.07820(6) 0.0194(3) Uani 0.182(6) 1 d P 1
W10 W 0.42234(7) 0.37158(6) -0.07820(6) 0.0194(3) Uani 0.818(6) 1 d P 2
O12W O 0.082(3) 0.383(2) -0.025(2) 0.093(10) Uiso 0.78(2) 1 d P .
O21W O 0 -0.5 0.5 0.074(8) Uiso 1 2 d S .

loop_
_atom_site_aniso_label
_atom_site_aniso_U_11
_atom_site_aniso_U_22
_atom_site_aniso_U_33
_atom_site_aniso_U_23
_atom_site_aniso_U_13
_atom_site_aniso_U_12
W1 0.0237(3) 0.0098(3) 0.0090(3) 0.0007(2) 0.0010(3) -0.0016(2)
W2 0.0200(3) 0.0148(3) 0.0132(3) 0.0000(3) -0.0008(3) -0.0026(2)
W8 0.0234(3) 0.0112(3) 0.0107(3) -0.0019(3) 0.0005(3) -0.0042(2)
W4 0.0236(3) 0.0117(3) 0.0101(3) -0.0010(3) -0.0005(3) -0.0060(2)
W6 0.0226(3) 0.0123(3) 0.0099(3) 0.0007(3) 0.0007(3) -0.0050(2)
W5 0.0247(3) 0.0094(3) 0.0109(3) 0.0001(2) -0.0018(3) -0.0026(2)
W9 0.0218(3) 0.0114(3) 0.0088(3) 0.0000(2) 0.0011(3) -0.0029(2)
W7 0.0215(3) 0.0119(3) 0.0093(3) -0.0004(2) -0.0011(3) -0.0018(2)
Sb1 0.0204(4) 0.0078(4) 0.0080(4) 0.0003(3) 0.0000(3) -0.0038(3)
W3 0.0233(3) 0.0137(3) 0.0101(3) -0.0012(3) 0.0007(3) 0.0008(2)
Co1 0.0228(12) 0.0082(10) 0.0055(11) 0.0021(9) 0.0004(9) 0.0000(9)
Co10 0.0302(5) 0.0108(4) 0.0093(5) 0.0009(3) 0.0002(3) -0.0050(3)
W10 0.0302(5) 0.0108(4) 0.0093(5) 0.0009(3) 0.0002(3) -0.0050(3)

loop_
_atom_type_symbol
_atom_type_description
_atom_type_scat_dispersion_real
_atom_type_scat_dispersion_imag
_atom_type_scat_source
C C 0.0181 0.0091 'International Tables Vol C Tables 4.2.6.8 and 6.1.1.4'
H H 0 0 'International Tables Vol C Tables 4.2.6.8 and 6.1.1.4'
Co Co -2.3653 3.6143 'International Tables Vol C Tables 4.2.6.8 and 6.1.1.4'
N N 0.0311 0.018 'International Tables Vol C Tables 4.2.6.8 and 6.1.1.4'
Na Na 0.1353 0.1239 'International Tables Vol C Tables 4.2.6.8 and 6.1.1.4'
O O 0.0492 0.0322 'International Tables Vol C Tables 4.2.6.8 and 6.1.1.4'
Sb Sb -0.0562 5.8946 'International Tables Vol C Tables 4.2.6.8 and 6.1.1.4'
W W -5.4734 5.5774 'International Tables Vol C Tables 4.2.6.8 and 6.1.1.4'

loop_
_exptl_crystal_face_index_h
_exptl_crystal_face_index_k
_exptl_crystal_face_index_l
_exptl_crystal_face_perp_dist
-8 -3 -6 0.0176
8 3 6 0.01
1 -7 4 0.0148
0 7 -3 0.0375
3 -7 -6 0.0098
-3 7 6 0.0131

loop_
_geom_angle_atom_site_label_1
_geom_angle_atom_site_label_2
_geom_angle_atom_site_label_3
_geom_angle
_geom_angle_site_symmetry_1
_geom_angle_site_symmetry_3
O1T W1 O110 104.1(5) . .
O1T W1 O101 104.1(5) . .
O110 W1 O101 96.2(5) . .
O1T W1 O12 95.9(5) . 2_665
O110 W1 O12 88.1(5) . 2_665
O101 W1 O12 157.7(5) . 2_665
O1T W1 O13 93.1(5) . 2_665
O110 W1 O13 160.7(5) . 2_665
O101 W1 O13 87.9(5) . 2_665
O12 W1 O13 81.4(4) 2_665 2_665
O1T W1 O1S 162.3(5) . 2_665
O110 W1 O1S 89.6(5) . 2_665
O101 W1 O1S 85.0(5) . 2_665
O12 W1 O1S 73.2(4) 2_665 2_665
O13 W1 O1S 71.8(4) 2_665 2_665
O1T W1 Na7 89.3(4) . 2_665
O110 W1 Na7 48.2(4) . 2_665
O101 W1 Na7 144.4(4) . 2_665
O12 W1 Na7 43.6(4) 2_665 2_665
O13 W1 Na7 124.8(4) 2_665 2_665
O1S W1 Na7 91.8(3) 2_665 2_665
O1T W1 Na6 52.8(4) . .
O110 W1 Na6 155.9(4) . .
O101 W1 Na6 96.6(4) . .
O12 W1 Na6 87.8(4) 2_665 .
O13 W1 Na6 40.3(3) 2_665 .
O1S W1 Na6 111.8(3) 2_665 .
Na7 W1 Na6 117.3(3) 2_665 .
O2T W2 O12 100.0(5) . .
O2T W2 O24 103.3(5) . .
O12 W2 O24 91.5(5) . .
O2T W2 O26 100.2(5) . .
O12 W2 O26 159.5(5) . .
O24 W2 O26 86.5(5) . .
O2T W2 O23 96.1(5) . .
O12 W2 O23 89.4(5) . .
O24 W2 O23 160.1(5) . .
O26 W2 O23 85.7(5) . .
O2T W2 O1S 168.6(5) . .
O12 W2 O1S 73.6(4) . .
O24 W2 O1S 86.6(4) . .
O26 W2 O1S 85.9(4) . .
O23 W2 O1S 74.6(4) . .
O2T W2 Na7 90.6(5) . .
O12 W2 Na7 43.8(4) . .
O24 W2 Na7 52.0(4) . .
O26 W2 Na7 138.5(4) . .
O23 W2 Na7 133.1(4) . .
O1S W2 Na7 91.1(3) . .
O8T W8 O78 97.9(5) . .
O8T W8 O410 104.0(5) . .
O78 W8 O410 94.7(5) . .
O8T W8 O89 100.0(5) . .
O78 W8 O89 87.9(5) . .
O410 W8 O89 155.2(5) . .
O8T W8 O38 100.7(5) . .
O78 W8 O38 160.7(5) . .
O410 W8 O38 85.6(5) . .
O89 W8 O38 84.1(5) . .
O8T W8 O3S 172.4(5) . .
O78 W8 O3S 75.6(4) . .
O410 W8 O3S 80.7(4) . .
O89 W8 O3S 76.1(4) . .
O38 W8 O3S 85.5(4) . .
O4T W4 O810 103.9(5) . .
O4T W4 O46 97.8(5) . .
O810 W4 O46 157.4(5) . .
O4T W4 O45 99.9(5) . .
O810 W4 O45 94.9(4) . .
O46 W4 O45 87.3(5) . .
O4T W4 O24 99.5(5) . .
O810 W4 O24 88.0(5) . .
O46 W4 O24 82.3(5) . .
O45 W4 O24 159.0(5) . .
O4T W4 O2S 172.3(5) . .
O810 W4 O2S 82.0(4) . .
O46 W4 O2S 77.0(4) . .
O45 W4 O2S 74.4(4) . .
O24 W4 O2S 85.5(4) . .
O6T W6 O56 101.8(5) . .
O6T W6 O69 98.9(5) . .
O56 W6 O69 93.1(5) . .
O6T W6 O26 101.9(5) . .
O56 W6 O26 156.1(4) . .
O69 W6 O26 86.6(5) . .
O6T W6 O46 97.7(5) . .
O56 W6 O46 88.6(5) . .
O69 W6 O46 162.6(5) . .
O26 W6 O46 84.8(5) . .
O6T W6 O2S 171.3(5) . .
O56 W6 O2S 73.7(4) . .
O69 W6 O2S 88.8(4) . .
O26 W6 O2S 82.4(4) . .
O46 W6 O2S 75.0(4) . .
O5T W5 O5M 104.9(5) . .
O5T W5 O57 101.2(5) . .
O5M W5 O57 91.6(4) . .
O5T W5 O45 97.4(5) . .
O5M W5 O45 93.8(4) . .
O57 W5 O45 158.5(4) . .
O5T W5 O56 93.1(5) . .
O5M W5 O56 161.9(4) . .
O57 W5 O56 82.8(4) . .
O45 W5 O56 85.7(4) . .
O5T W5 O2S 162.2(5) . .
O5M W5 O2S 91.2(4) . .
O57 W5 O2S 85.5(4) . .
O45 W5 O2S 73.6(4) . .
O56 W5 O2S 71.2(4) . .
O9T W9 O39 101.9(5) . .
O9T W9 O79 102.1(5) . .
O39 W9 O79 155.1(5) . .
O9T W9 O69 99.8(5) . .
O39 W9 O69 92.3(5) . .
O79 W9 O69 89.9(4) . .
O9T W9 O89 98.2(5) . .
O39 W9 O89 85.6(4) . .
O79 W9 O89 84.7(4) . .
O69 W9 O89 161.9(5) . .
O9T W9 O3S 170.5(5) . .
O39 W9 O3S 83.5(4) . .
O79 W9 O3S 71.9(4) . .
O69 W9 O3S 87.7(4) . .
O89 W9 O3S 74.2(4) . .
O7T W7 O7M 103.9(5) . .
O7T W7 O57 103.3(5) . .
O7M W7 O57 91.7(4) . .
O7T W7 O78 94.7(5) . .
O7M W7 O78 89.4(4) . .
O57 W7 O78 161.2(4) . .
O7T W7 O79 94.1(5) . .
O7M W7 O79 161.9(4) . .
O57 W7 O79 86.1(4) . .
O78 W7 O79 87.0(4) . .
O7T W7 O3S 161.5(5) . .
O7M W7 O3S 90.8(4) . .
O57 W7 O3S 87.3(4) . .
O78 W7 O3S 73.9(4) . .
O79 W7 O3S 71.2(4) . .
O1S Sb1 O2S 92.6(4) . .
O1S Sb1 O3S 91.5(4) . .
O2S Sb1 O3S 89.5(4) . .
W4 O810 Co10 135.2(6) . .
W7 O57 W5 144.2(6) . .
W8 O78 W7 116.2(5) . .
W8 O89 W9 116.9(6) . .
W8 O410 W10 134.3(6) . 2_665
W8 O410 Co10 134.3(6) . 2_665
W10 O410 Co10 0.00(7) 2_665 2_665
W4 O45 W5 117.0(5) . .
W6 O56 W5 119.0(5) . .
W9 O79 W7 120.0(5) . .
W7 O7M Co1 138.1(6) . .
W6 O69 W9 153.7(6) . .
W1 O1T Co1 170.1(7) . .
W1 O1T Na6 97.0(5) . .
Co1 O1T Na6 92.6(5) . .
W4 O46 W6 115.2(6) . .
Sb1 O2S W4 114.6(5) . .
Sb1 O2S W5 112.0(5) . .
W4 O2S W5 94.8(4) . .
Sb1 O2S W6 137.8(5) . .
W4 O2S W6 92.7(4) . .
W5 O2S W6 96.1(4) . .
W1 O101 Co10 171.2(7) . .
W9 O39 W3 147.0(6) . .
W5 O5M Co1 137.9(6) . .
W1 O110 W10 177.4(7) . 2_665
W1 O110 Co10 177.4(7) . 2_665
W10 O110 Co10 0.00(5) 2_665 2_665
W1 O110 Na7 98.7(6) . 2_665
W10 O110 Na7 83.9(5) 2_665 2_665
Co10 O110 Na7 83.9(5) 2_665 2_665
Sb1 O3S W7 112.3(5) . .
Sb1 O3S W8 114.8(5) . .
W7 O3S W8 94.3(4) . .
Sb1 O3S W9 137.4(5) . .
W7 O3S W9 96.9(4) . .
W8 O3S W9 92.2(4) . .
Sb1 O1S W1 109.5(4) . 2_665
Sb1 O1S W2 128.4(5) . .
W1 O1S W2 95.0(4) 2_665 .
Sb1 O1S W3 128.9(5) . .
W1 O1S W3 95.6(4) 2_665 .
W2 O1S W3 91.0(3) . .
W2 O2T Na5 122.4(6) . 2_565
W3 O38 W8 146.2(6) . .
W3 O3T Na2 148.6(6) . 1_565
W4 O4T Na3 165.5(7) . .
W2 O26 W6 145.6(6) . .
W2 O24 W4 145.1(7) . .
W2 O24 Na7 91.5(5) . .
W4 O24 Na7 120.8(6) . .
W7 O7T Na1 138.6(6) . 2_656
W3 O23 W2 120.0(6) . .
W3 O13 W1 119.8(5) . 2_665
W3 O13 Na6 135.8(6) . 2_665
W1 O13 Na6 104.0(5) 2_665 2_665
W2 O12 W1 117.9(6) . 2_665
W2 O12 Na7 100.8(6) . .
W1 O12 Na7 97.8(5) 2_665 .
Co10 O10B Na7 109.9(7) . .
W5 O5T Na1 159.8(8) . .
C6 O1L Co1 116.9(11) . .
C6 O1L Na6 133.7(11) . .
Co1 O1L Na6 109.3(6) . .
C2 N3 C4 105.6(14) . .
C2 N3 Co1 145.0(12) . .
C4 N3 Co1 109.4(10) . .
O5T Na1 O1W 126.2(5) . .
O5T Na1 O1I 93.3(5) . .
O1W Na1 O1I 87.3(5) . .
O5T Na1 O2W 125.6(5) . .
O1W Na1 O2W 107.9(5) . .
O1I Na1 O2W 82.3(5) . .
O5T Na1 O7T 90.1(5) . 2_656
O1W Na1 O7T 92.7(5) . 2_656
O1I Na1 O7T 175.8(6) . 2_656
O2W Na1 O7T 93.7(5) . 2_656
O5T Na1 Na2 93.9(4) . .
O1W Na1 Na2 138.3(4) . .
O1I Na1 Na2 78.6(4) . .
O2W Na1 Na2 31.9(3) . .
O7T Na1 Na2 98.8(3) 2_656 .
O2L Na3 O9W 89.3(5) 2_655 .
O2L Na3 O4T 169.5(5) 2_655 .
O9W Na3 O4T 82.6(5) . .
O2L Na3 O10W 86.4(5) 2_655 .
O9W Na3 O10W 86.4(5) . .
O4T Na3 O10W 86.5(5) . .
O2L Na3 O7W 90.6(5) 2_655 .
O9W Na3 O7W 91.9(5) . .
O4T Na3 O7W 96.2(5) . .
O10W Na3 O7W 176.6(6) . .
O2L Na3 O8W 103.8(5) 2_655 .
O9W Na3 O8W 166.2(6) . .
O4T Na3 O8W 84.9(5) . .
O10W Na3 O8W 98.6(5) . .
O7W Na3 O8W 83.7(5) . .
O2L Na3 Na4 84.4(4) 2_655 .
O9W Na3 Na4 45.5(4) . .
O4T Na3 Na4 85.1(4) . .
O10W Na3 Na4 41.1(4) . .
O7W Na3 Na4 137.0(5) . .
O8W Na3 Na4 138.9(5) . .
O2L Na3 Na6 64.8(3) 2_655 2_655
O9W Na3 Na6 113.9(4) . 2_655
O4T Na3 Na6 124.7(4) . 2_655
O10W Na3 Na6 143.3(5) . 2_655
O7W Na3 Na6 35.4(4) . 2_655
O8W Na3 Na6 69.2(4) . 2_655
Na4 Na3 Na6 144.7(3) . 2_655
C6 O2L Na3 122.8(10) . 2_655
Na2 O2W Na1 115.5(6) . .
Na4 O10W Na3 96.6(6) . .
C5 N1 C2 106.9(14) . .
C5 N1 H1 126.6 . .
C2 N1 H1 126.6 . .
Na6 O7W Na3 108.8(6) 2_655 .
O1L C6 O2L 125.2(16) . .
O1L C6 C4 115.0(15) . .
O2L C6 C4 119.8(15) . .
C4 C5 N1 107.5(15) . .
C4 C5 H5 126.3 . .
N1 C5 H5 126.3 . .
C5 C4 N3 109.0(15) . .
C5 C4 C6 132.1(16) . .
N3 C4 C6 118.9(15) . .
N3 C2 N1 111.1(15) . .
N3 C2 H2 124.4 . .
N1 C2 H2 124.4 . .
Na3 O9W Na4 92.5(6) . .
O19W Na4 O10W 164.2(11) 1_455 .
O19W Na4 O11W 103.8(11) 1_455 .
O10W Na4 O11W 83.4(6) . .
O19W Na4 O9W 83.0(10) 1_455 .
O10W Na4 O9W 84.2(6) . .
O11W Na4 O9W 81.2(6) . .
O19W Na4 O13W 92.8(10) 1_455 .
O10W Na4 O13W 101.2(6) . .
O11W Na4 O13W 91.7(6) . .
O9W Na4 O13W 170.6(7) . .
O19W Na4 O12W 74.4(12) 1_455 .
O10W Na4 O12W 97.7(9) . .
O11W Na4 O12W 176.6(10) . .
O9W Na4 O12W 95.7(9) . .
O13W Na4 O12W 91.2(9) . .
O19W Na4 Na3 124.8(10) 1_455 .
O10W Na4 Na3 42.3(4) . .
O11W Na4 Na3 77.2(5) . .
O9W Na4 Na3 42.0(4) . .
O13W Na4 Na3 142.2(6) . .
O12W Na4 Na3 101.5(8) . .
O19W Na4 Na6 27.5(9) 1_455 1_455
O10W Na4 Na6 153.6(6) . 1_455
O11W Na4 Na6 76.4(5) . 1_455
O9W Na4 Na6 76.2(4) . 1_455
O13W Na4 Na6 96.3(5) . 1_455
O12W Na4 Na6 101.6(8) . 1_455
Na3 Na4 Na6 115.3(4) . 1_455
O19W Na4 Na7 96.0(10) 1_455 .
O10W Na4 Na7 77.5(5) . .
O11W Na4 Na7 160.2(6) . .
O9W Na4 Na7 101.8(5) . .
O13W Na4 Na7 87.0(5) . .
O12W Na4 Na7 21.9(7) . .
Na3 Na4 Na7 91.9(3) . .
Na6 Na4 Na7 123.4(4) 1_455 .
Na5 O13W Na4 129.0(6) . .
O14W Na5 O15W 86.3(5) . .
O14W Na5 O16W 91.7(5) . .
O15W Na5 O16W 86.4(5) . .
O14W Na5 O13W 94.8(5) . .
O15W Na5 O13W 174.7(5) . .
O16W Na5 O13W 98.8(5) . .
O14W Na5 O2T 174.7(5) . 2_565
O15W Na5 O2T 90.2(5) . 2_565
O16W Na5 O2T 84.0(5) . 2_565
O13W Na5 O2T 88.9(4) . 2_565
O14W Na5 O3W 92.4(5) . 1_564
O15W Na5 O3W 81.5(5) . 1_564
O16W Na5 O3W 166.9(5) . 1_564
O13W Na5 O3W 93.2(4) . 1_564
O2T Na5 O3W 91.1(4) 2_565 1_564
O2W Na2 O6W 170.2(6) . .
O2W Na2 O5W 84.2(5) . .
O6W Na2 O5W 92.9(5) . .
O2W Na2 O4W 94.6(5) . .
O6W Na2 O4W 94.5(6) . .
O5W Na2 O4W 86.3(5) . .
O2W Na2 O3W 91.9(5) . .
O6W Na2 O3W 91.9(5) . .
O5W Na2 O3W 172.9(5) . .
O4W Na2 O3W 88.1(5) . .
O2W Na2 O3T 81.1(5) . 1_545
O6W Na2 O3T 90.2(5) . 1_545
O5W Na2 O3T 99.0(5) . 1_545
O4W Na2 O3T 172.8(5) . 1_545
O3W Na2 O3T 86.3(4) . 1_545
O2W Na2 Na1 32.6(4) . .
O6W Na2 Na1 150.6(5) . .
O5W Na2 Na1 61.7(3) . .
O4W Na2 Na1 70.7(4) . .
O3W Na2 Na1 112.2(4) . .
O3T Na2 Na1 107.3(3) 1_545 .
O19W Na6 O1L 88.2(9) . .
O19W Na6 O13 81.8(9) . 2_665
O1L Na6 O13 135.4(6) . 2_665
O19W Na6 O7W 102.9(10) . 2_655
O1L Na6 O7W 100.8(6) . 2_655
O13 Na6 O7W 123.8(6) 2_665 2_655
O19W Na6 O18W 157.6(11) . .
O1L Na6 O18W 82.3(6) . .
O13 Na6 O18W 90.8(6) 2_665 .
O7W Na6 O18W 98.8(6) 2_655 .
O19W Na6 O1T 80.9(9) . .
O1L Na6 O1T 69.6(5) . .
O13 Na6 O1T 65.9(4) 2_665 .
O7W Na6 O1T 169.7(6) 2_655 .
O18W Na6 O1T 76.8(5) . .
O19W Na6 W1 80.2(9) . .
O1L Na6 W1 99.9(5) . .
O13 Na6 W1 35.6(3) 2_665 .
O7W Na6 W1 159.2(5) 2_655 .
O18W Na6 W1 81.5(5) . .
O1T Na6 W1 30.3(3) . .
O19W Na6 Co1 86.4(9) . .
O1L Na6 Co1 33.9(3) . .
O13 Na6 Co1 101.8(4) 2_665 .
O7W Na6 Co1 134.2(5) 2_655 .
O18W Na6 Co1 74.4(5) . .
O1T Na6 Co1 35.9(3) . .
W1 Na6 Co1 66.15(19) . .
O19W Na6 Na4 26.6(9) . 1_655
O1L Na6 Na4 96.2(5) . 1_655
O13 Na6 Na4 93.9(4) 2_665 1_655
O7W Na6 Na4 76.4(5) 2_655 1_655
O18W Na6 Na4 174.7(6) . 1_655
O1T Na6 Na4 107.6(4) . 1_655
W1 Na6 Na4 103.8(3) . 1_655
Co1 Na6 Na4 107.1(3) . 1_655
O19W Na6 Na3 112.1(9) . 2_655
O1L Na6 Na3 67.0(4) . 2_655
O13 Na6 Na3 155.8(5) 2_665 2_655
O7W Na6 Na3 35.8(4) 2_655 2_655
O18W Na6 Na3 82.8(5) . 2_655
O1T Na6 Na3 133.9(4) . 2_655
W1 Na6 Na3 160.8(3) . 2_655
Co1 Na6 Na3 98.9(3) . 2_655
Na4 Na6 Na3 91.9(3) 1_655 2_655
Na2 O3W Na5 120.1(5) . 1_546
O12W Na7 O10B 98.1(13) . .
O12W Na7 O17W 77.5(12) . .
O10B Na7 O17W 141.2(9) . .
O12W Na7 O12 110.0(13) . .
O10B Na7 O12 142.3(8) . .
O17W Na7 O12 71.6(7) . .
O12W Na7 O16W 98.8(12) . .
O10B Na7 O16W 81.8(7) . .
O17W Na7 O16W 61.3(6) . .
O12 Na7 O16W 116.7(7) . .
O12W Na7 O110 163.9(13) . 2_665
O10B Na7 O110 76.9(6) . 2_665
O17W Na7 O110 116.0(7) . 2_665
O12 Na7 O110 69.1(5) . 2_665
O16W Na7 O110 95.6(6) . 2_665
O12W Na7 O24 86.4(12) . .
O10B Na7 O24 88.9(6) . .
O17W Na7 O24 128.7(7) . .
O12 Na7 O24 69.0(5) . .
O16W Na7 O24 169.9(7) . .
O110 Na7 O24 78.3(5) 2_665 .
O12W Na7 Co10 129.5(12) . .
O10B Na7 Co10 33.5(4) . .
O17W Na7 Co10 144.5(7) . .
O12 Na7 Co10 110.4(5) . .
O16W Na7 Co10 89.1(5) . .
O110 Na7 Co10 43.5(3) 2_665 .
O24 Na7 Co10 80.9(4) . .
O12W Na7 W2 89.9(11) . .
O10B Na7 W2 124.3(7) . .
O17W Na7 W2 94.4(6) . .
O12 Na7 W2 35.3(3) . .
O16W Na7 W2 151.2(6) . .
O110 Na7 W2 80.7(4) 2_665 .
O24 Na7 W2 36.5(3) . .
Co10 Na7 W2 106.5(4) . .
O12W Na7 W1 148.7(12) . 2_665
O10B Na7 W1 109.9(6) . 2_665
O17W Na7 W1 88.5(6) . 2_665
O12 Na7 W1 38.7(3) . 2_665
O16W Na7 W1 98.7(5) . 2_665
O110 Na7 W1 33.0(3) 2_665 2_665
O24 Na7 W1 80.7(4) . 2_665
Co10 Na7 W1 76.5(3) . 2_665
W2 Na7 W1 63.0(2) . 2_665
O12W Na7 Na4 33.9(11) . .
O10B Na7 Na4 66.0(5) . .
O17W Na7 Na4 96.6(6) . .
O12 Na7 Na4 143.4(6) . .
O16W Na7 Na4 83.9(5) . .
O110 Na7 Na4 142.6(5) 2_665 .
O24 Na7 Na4 96.0(5) . .
Co10 Na7 Na4 99.2(4) . .
W2 Na7 Na4 116.2(4) . .
W1 Na7 Na4 174.9(4) 2_665 .
Na7 O16W Na5 131.9(7) . .
O3T W3 O13 101.4(5) . .
O3T W3 O38 101.6(5) . .
O13 W3 O38 94.8(5) . .
O3T W3 O23 98.2(5) . .
O13 W3 O23 90.4(5) . .
O38 W3 O23 158.0(5) . .
O3T W3 O39 100.9(5) . .
O13 W3 O39 157.2(5) . .
O38 W3 O39 84.8(5) . .
O23 W3 O39 82.3(5) . .
O3T W3 O1S 170.2(4) . .
O13 W3 O1S 72.7(4) . .
O38 W3 O1S 86.9(4) . .
O23 W3 O1S 74.3(4) . .
O39 W3 O1S 84.5(4) . .
O7M Co1 O1T 94.4(4) . .
O7M Co1 O1L 177.1(5) . .
O1T Co1 O1L 88.0(5) . .
O7M Co1 O5M 83.7(4) . .
O1T Co1 O5M 89.6(4) . .
O1L Co1 O5M 97.9(4) . .
O7M Co1 N3 98.3(5) . .
O1T Co1 N3 167.2(5) . .
O1L Co1 N3 79.2(5) . .
O5M Co1 N3 93.2(4) . .
O7M Co1 O1 90.6(5) . .
O1T Co1 O1 88.9(5) . .
O1L Co1 O1 87.9(5) . .
O5M Co1 O1 173.9(5) . .
N3 Co1 O1 89.5(5) . .
O7M Co1 Na6 145.8(3) . .
O1T Co1 Na6 51.5(4) . .
O1L Co1 Na6 36.8(4) . .
O5M Co1 Na6 92.1(3) . .
N3 Co1 Na6 115.8(4) . .
O1 Co1 Na6 91.7(4) . .
Na4 O19W Na6 125.9(16) 1_655 .
O10A Co10 O10B 102.1(6) . .
O10A Co10 O410 97.4(5) . 2_665
O10B Co10 O410 92.0(5) . 2_665
O10A Co10 O810 92.7(5) . .
O10B Co10 O810 95.4(5) . .
O410 Co10 O810 166.0(5) 2_665 .
O10A Co10 O101 91.0(5) . .
O10B Co10 O101 166.8(5) . .
O410 Co10 O101 84.7(5) 2_665 .
O810 Co10 O101 85.4(5) . .
O10A Co10 O110 168.4(5) . 2_665
O10B Co10 O110 89.2(5) . 2_665
O410 Co10 O110 84.9(4) 2_665 2_665
O810 Co10 O110 83.3(5) . 2_665
O101 Co10 O110 77.8(5) . 2_665
O10A Co10 Na7 138.4(5) . .
O10B Co10 Na7 36.6(5) . .
O410 Co10 Na7 90.6(4) 2_665 .
O810 Co10 Na7 88.2(4) . .
O101 Co10 Na7 130.4(4) . .
O110 Co10 Na7 52.7(4) 2_665 .
Na7 O12W Na4 124.2(17) . .

loop_
_geom_bond_atom_site_label_1
_geom_bond_atom_site_label_2
_geom_bond_distance
_geom_bond_site_symmetry_2
W1 O1T 1.760(12) .
W1 O110 1.791(12) .
W1 O101 1.836(12) .
W1 O12 2.049(11) 2_665
W1 O13 2.080(11) 2_665
W1 O1S 2.235(10) 2_665
W1 Na7 3.247(12) 2_665
W1 Na6 3.463(10) .
W2 O2T 1.706(12) .
W2 O12 1.887(11) .
W2 O24 1.906(12) .
W2 O26 1.927(11) .
W2 O23 1.944(12) .
W2 O1S 2.337(9) .
W2 Na7 3.203(13) .
W8 O8T 1.742(11) .
W8 O78 1.886(11) .
W8 O410 1.887(11) .
W8 O89 1.897(11) .
W8 O38 1.940(12) .
W8 O3S 2.271(10) .
W4 O4T 1.726(13) .
W4 O810 1.870(10) .
W4 O46 1.921(12) .
W4 O45 1.940(10) .
W4 O24 1.956(11) .
W4 O2S 2.249(11) .
W6 O6T 1.706(11) .
W6 O56 1.879(10) .
W6 O69 1.898(11) .
W6 O26 1.950(11) .
W6 O46 1.973(12) .
W6 O2S 2.294(10) .
W5 O5T 1.705(13) .
W5 O5M 1.768(9) .
W5 O57 1.945(11) .
W5 O45 1.961(10) .
W5 O56 2.058(10) .
W5 O2S 2.268(11) .
W9 O9T 1.720(12) .
W9 O39 1.890(11) .
W9 O79 1.906(10) .
W9 O69 1.922(11) .
W9 O89 1.966(11) .
W9 O3S 2.298(10) .
W7 O7T 1.748(12) .
W7 O7M 1.785(10) .
W7 O57 1.917(10) .
W7 O78 2.011(11) .
W7 O79 2.017(10) .
W7 O3S 2.244(10) .
Sb1 O1S 1.997(10) .
Sb1 O2S 2.027(11) .
Sb1 O3S 2.029(11) .
O810 Co10 1.970(11) .
O410 W10 1.960(11) 2_665
O410 Co10 1.960(11) 2_665
O7M Co1 2.068(10) .
O1T Co1 2.078(12) .
O1T Na6 2.777(16) .
O101 Co10 2.080(12) .
O39 W3 1.969(11) .
O5M Co1 2.096(10) .
O110 W10 2.120(12) 2_665
O110 Co10 2.120(12) 2_665
O110 Na7 2.451(17) 2_665
O1S W1 2.235(10) 2_665
O1S W3 2.362(10) .
O2T Na5 2.565(14) 2_565
O38 W3 1.905(11) .
O3T W3 1.731(11) .
O3T Na2 2.685(14) 1_565
O4T Na3 2.380(14) .
O24 Na7 2.526(17) .
O7T Na1 2.423(14) 2_656
O23 W3 1.925(11) .
O13 W3 1.855(11) .
O13 W1 2.080(11) 2_665
O13 Na6 2.311(15) 2_665
O12 W1 2.049(11) 2_665
O12 Na7 2.258(17) .
O10A Co10 1.765(13) .
O10B Co10 1.799(13) .
O10B Na7 1.943(18) .
O5T Na1 2.295(14) .
O1L C6 1.25(2) .
O1L Co1 2.095(12) .
O1L Na6 2.247(16) .
N3 C2 1.31(2) .
N3 C4 1.39(2) .
N3 Co1 2.107(13) .
O1 Co1 2.137(13) .
Na1 O1W 2.349(15) .
Na1 O1I 2.390(17) .
Na1 O2W 2.393(15) .
Na1 O7T 2.423(14) 2_656
Na1 Na2 4.007(10) .
Na3 O2L 2.330(13) 2_655
Na3 O9W 2.356(15) .
Na3 O10W 2.383(15) .
Na3 O7W 2.407(15) .
Na3 O8W 2.447(16) .
Na3 Na4 3.517(14) .
Na3 Na6 3.893(12) 2_655
O2L C6 1.27(2) .
O2L Na3 2.330(13) 2_655
O2W Na2 2.346(15) .
O10W Na4 2.326(18) .
N1 C5 1.35(2) .
N1 C2 1.36(2) .
N1 H1 0.88 .
O7W Na6 2.381(18) 2_655
C6 C4 1.48(2) .
C5 C4 1.35(2) .
C5 H5 0.95 .
C2 H2 0.95 .
O9W Na4 2.510(19) .
Na4 O19W 2.13(3) 1_455
Na4 O11W 2.42(2) .
Na4 O13W 2.521(18) .
Na4 O12W 2.72(4) .
Na4 Na6 3.856(16) 1_455
Na4 Na7 4.040(18) .
O13W Na5 2.465(14) .
Na5 O14W 2.306(13) .
Na5 O15W 2.401(14) .
Na5 O16W 2.423(15) .
Na5 O2T 2.565(14) 2_565
Na5 O3W 2.590(14) 1_564
Na2 O6W 2.376(17) .
Na2 O5W 2.442(14) .
Na2 O4W 2.463(16) .
Na2 O3W 2.512(14) .
Na2 O3T 2.685(14) 1_545
Na6 O19W 2.19(3) .
Na6 O13 2.311(15) 2_665
Na6 O7W 2.381(18) 2_655
Na6 O18W 2.456(19) .
Na6 Co1 3.543(11) .
Na6 Na4 3.856(16) 1_655
Na6 Na3 3.893(12) 2_655
O3W Na5 2.590(14) 1_546
Na7 O12W 1.82(3) .
Na7 O17W 2.20(2) .
Na7 O16W 2.396(19) .
Na7 O110 2.451(17) 2_665
Na7 Co10 3.065(12) .
Na7 W1 3.247(12) 2_665
O19W Na4 2.13(3) 1_655
Co10 O410 1.960(11) 2_665
Co10 O110 2.120(12) 2_665

loop_
_geom_torsion_atom_site_label_1
_geom_torsion_atom_site_label_2
_geom_torsion_atom_site_label_3
_geom_torsion_atom_site_label_4
_geom_torsion
_geom_torsion_site_symmetry_1
_geom_torsion_site_symmetry_4
O4T W4 O810 Co10 38.6(9) . .
O46 W4 O810 Co10 -125.1(12) . .
O45 W4 O810 Co10 140.0(8) . .
O24 W4 O810 Co10 -60.8(8) . .
O2S W4 O810 Co10 -146.5(9) . .
O7T W7 O57 W5 -129.0(10) . .
O7M W7 O57 W5 -24.3(10) . .
O78 W7 O57 W5 68.8(18) . .
O79 W7 O57 W5 137.7(10) . .
O3S W7 O57 W5 66.4(10) . .
O5T W5 O57 W7 129.7(10) . .
O5M W5 O57 W7 24.2(10) . .
O45 W5 O57 W7 -80.5(15) . .
O56 W5 O57 W7 -138.5(10) . .
O2S W5 O57 W7 -66.9(10) . .
O8T W8 O78 W7 176.6(6) . .
O410 W8 O78 W7 -78.6(6) . .
O89 W8 O78 W7 76.7(6) . .
O38 W8 O78 W7 11.5(18) . .
O3S W8 O78 W7 0.5(5) . .
O7T W7 O78 W8 -165.7(6) . .
O7M W7 O78 W8 90.5(6) . .
O57 W7 O78 W8 -3.1(17) . .
O79 W7 O78 W8 -71.8(6) . .
O3S W7 O78 W8 -0.5(5) . .
O8T W8 O89 W9 179.8(6) . .
O78 W8 O89 W9 -82.6(6) . .
O410 W8 O89 W9 14.1(14) . .
O38 W8 O89 W9 79.9(6) . .
O3S W8 O89 W9 -6.9(5) . .
O9T W9 O89 W8 -179.0(6) . .
O39 W9 O89 W8 -77.6(6) . .
O79 W9 O89 W8 79.5(6) . .
O69 W9 O89 W8 6.2(18) . .
O3S W9 O89 W8 6.9(5) . .
O8T W8 O410 W10 -42.8(9) . 2_665
O78 W8 O410 W10 -142.2(8) . 2_665
O89 W8 O410 W10 122.6(10) . 2_665
O38 W8 O410 W10 57.1(8) . 2_665
O3S W8 O410 W10 143.3(8) . 2_665
O8T W8 O410 Co10 -42.8(9) . 2_665
O78 W8 O410 Co10 -142.2(8) . 2_665
O89 W8 O410 Co10 122.6(10) . 2_665
O38 W8 O410 Co10 57.1(8) . 2_665
O3S W8 O410 Co10 143.3(8) . 2_665
O4T W4 O45 W5 -178.2(6) . .
O810 W4 O45 W5 76.7(6) . .
O46 W4 O45 W5 -80.8(6) . .
O24 W4 O45 W5 -20.6(15) . .
O2S W4 O45 W5 -3.5(5) . .
O5T W5 O45 W4 167.8(6) . .
O5M W5 O45 W4 -86.6(6) . .
O57 W5 O45 W4 17.6(14) . .
O56 W5 O45 W4 75.2(5) . .
O2S W5 O45 W4 3.5(5) . .
O6T W6 O56 W5 171.6(6) . .
O69 W6 O56 W5 -88.6(6) . .
O26 W6 O56 W5 0.1(15) . .
O46 W6 O56 W5 74.0(6) . .
O2S W6 O56 W5 -0.7(5) . .
O5T W5 O56 W6 -170.7(7) . .
O5M W5 O56 W6 15.8(17) . .
O57 W5 O56 W6 88.4(6) . .
O45 W5 O56 W6 -73.4(6) . .
O2S W5 O56 W6 0.7(5) . .
O9T W9 O79 W7 -172.4(6) . .
O39 W9 O79 W7 -7.7(14) . .
O69 W9 O79 W7 87.6(6) . .
O89 W9 O79 W7 -75.1(6) . .
O3S W9 O79 W7 0.0(5) . .
O7T W7 O79 W9 168.4(6) . .
O7M W7 O79 W9 -4.9(18) . .
O57 W7 O79 W9 -88.5(6) . .
O78 W7 O79 W9 73.9(6) . .
O3S W7 O79 W9 0.0(5) . .
O7T W7 O7M Co1 69.3(9) . .
O57 W7 O7M Co1 -34.9(8) . .
O78 W7 O7M Co1 163.9(8) . .
O79 W7 O7M Co1 -117.6(13) . .
O3S W7 O7M Co1 -122.2(8) . .
O6T W6 O69 W9 -139.0(14) . .
O56 W6 O69 W9 118.6(14) . .
O26 W6 O69 W9 -37.5(14) . .
O46 W6 O69 W9 23(3) . .
O2S W6 O69 W9 45.0(14) . .
O9T W9 O69 W6 139.4(14) . .
O39 W9 O69 W6 36.9(14) . .
O79 W9 O69 W6 -118.3(14) . .
O89 W9 O69 W6 -46(2) . .
O3S W9 O69 W6 -46.4(14) . .
O110 W1 O1T Co1 23(4) . .
O101 W1 O1T Co1 -77(4) . .
O12 W1 O1T Co1 112(4) 2_665 .
O13 W1 O1T Co1 -166(4) 2_665 .
O1S W1 O1T Co1 163(3) 2_665 .
Na7 W1 O1T Co1 69(4) 2_665 .
Na6 W1 O1T Co1 -165(4) . .
O110 W1 O1T Na6 -172.2(5) . .
O101 W1 O1T Na6 87.6(5) . .
O12 W1 O1T Na6 -82.7(5) 2_665 .
O13 W1 O1T Na6 -1.0(5) 2_665 .
O1S W1 O1T Na6 -32.0(17) 2_665 .
Na7 W1 O1T Na6 -125.8(4) 2_665 .
O4T W4 O46 W6 177.8(7) . .
O810 W4 O46 W6 -18.2(16) . .
O45 W4 O46 W6 78.2(6) . .
O24 W4 O46 W6 -83.6(6) . .
O2S W4 O46 W6 3.6(5) . .
O6T W6 O46 W4 -178.7(6) . .
O56 W6 O46 W4 -77.0(6) . .
O69 W6 O46 W4 19.0(19) . .
O26 W6 O46 W4 80.0(6) . .
O2S W6 O46 W4 -3.5(5) . .
O1S Sb1 O2S W4 78.4(5) . .
O3S Sb1 O2S W4 169.9(5) . .
O1S Sb1 O2S W5 -175.0(5) . .
O3S Sb1 O2S W5 -83.5(5) . .
O1S Sb1 O2S W6 -47.0(8) . .
O3S Sb1 O2S W6 44.5(8) . .
O4T W4 O2S Sb1 162(3) . .
O810 W4 O2S Sb1 22.2(5) . .
O46 W4 O2S Sb1 -149.5(6) . .
O45 W4 O2S Sb1 119.6(6) . .
O24 W4 O2S Sb1 -66.4(5) . .
O4T W4 O2S W5 46(4) . .
O810 W4 O2S W5 -94.7(4) . .
O46 W4 O2S W5 93.6(5) . .
O45 W4 O2S W5 2.7(4) . .
O24 W4 O2S W5 176.7(5) . .
O4T W4 O2S W6 -51(4) . .
O810 W4 O2S W6 169.0(5) . .
O46 W4 O2S W6 -2.8(4) . .
O45 W4 O2S W6 -93.6(4) . .
O24 W4 O2S W6 80.4(4) . .
O5T W5 O2S Sb1 176.5(15) . .
O5M W5 O2S Sb1 -28.1(6) . .
O57 W5 O2S Sb1 63.4(5) . .
O45 W5 O2S Sb1 -121.7(6) . .
O56 W5 O2S Sb1 147.3(6) . .
O5T W5 O2S W4 -64.5(18) . .
O5M W5 O2S W4 90.9(4) . .
O57 W5 O2S W4 -177.6(4) . .
O45 W5 O2S W4 -2.7(4) . .
O56 W5 O2S W4 -93.7(4) . .
O5T W5 O2S W6 28.7(19) . .
O5M W5 O2S W6 -175.9(4) . .
O57 W5 O2S W6 -84.4(4) . .
O45 W5 O2S W6 90.5(4) . .
O56 W5 O2S W6 -0.5(4) . .
O6T W6 O2S Sb1 168(3) . .
O56 W6 O2S Sb1 -132.1(9) . .
O69 W6 O2S Sb1 -38.5(8) . .
O26 W6 O2S Sb1 48.2(8) . .
O46 W6 O2S Sb1 134.9(9) . .
O6T W6 O2S W4 36(3) . .
O56 W6 O2S W4 95.7(4) . .
O69 W6 O2S W4 -170.7(4) . .
O26 W6 O2S W4 -83.9(4) . .
O46 W6 O2S W4 2.7(4) . .
O6T W6 O2S W5 -59(3) . .
O56 W6 O2S W5 0.6(4) . .
O69 W6 O2S W5 94.2(4) . .
O26 W6 O2S W5 -179.1(5) . .
O46 W6 O2S W5 -92.4(5) . .
O1T W1 O101 Co10 -62(5) . .
O110 W1 O101 Co10 -168(5) . .
O12 W1 O101 Co10 92(5) 2_665 .
O13 W1 O101 Co10 31(5) 2_665 .
O1S W1 O101 Co10 103(5) 2_665 .
Na7 W1 O101 Co10 -171(4) 2_665 .
Na6 W1 O101 Co10 -9(5) . .
O9T W9 O39 W3 136.5(11) . .
O79 W9 O39 W3 -28.2(19) . .
O69 W9 O39 W3 -123.0(11) . .
O89 W9 O39 W3 39.0(11) . .
O3S W9 O39 W3 -35.6(11) . .
O5T W5 O5M Co1 -67.4(9) . .
O57 W5 O5M Co1 34.7(8) . .
O45 W5 O5M Co1 -166.1(8) . .
O56 W5 O5M Co1 106.0(14) . .
O2S W5 O5M Co1 120.2(8) . .
O1T W1 O110 W10 -107(16) . 2_665
O101 W1 O110 W10 0(16) . 2_665
O12 W1 O110 W10 158(16) 2_665 2_665
O13 W1 O110 W10 101(16) 2_665 2_665
O1S W1 O110 W10 84(16) 2_665 2_665
Na7 W1 O110 W10 18E1(10) 2_665 2_665
Na6 W1 O110 W10 -122(15) . 2_665
O1T W1 O110 Co10 -107(16) . 2_665
O101 W1 O110 Co10 0(16) . 2_665
O12 W1 O110 Co10 158(16) 2_665 2_665
O13 W1 O110 Co10 101(16) 2_665 2_665
O1S W1 O110 Co10 84(16) 2_665 2_665
Na7 W1 O110 Co10 18E1(10) 2_665 2_665
Na6 W1 O110 Co10 -122(15) . 2_665
O1T W1 O110 Na7 76.0(6) . 2_665
O101 W1 O110 Na7 -177.7(6) . 2_665
O12 W1 O110 Na7 -19.6(5) 2_665 2_665
O13 W1 O110 Na7 -76.4(15) 2_665 2_665
O1S W1 O110 Na7 -92.8(5) 2_665 2_665
Na6 W1 O110 Na7 60.6(11) . 2_665
O1S Sb1 O3S W7 174.4(5) . .
O2S Sb1 O3S W7 81.8(5) . .
O1S Sb1 O3S W8 -79.5(5) . .
O2S Sb1 O3S W8 -172.1(5) . .
O1S Sb1 O3S W9 44.8(8) . .
O2S Sb1 O3S W9 -47.7(8) . .
O7T W7 O3S Sb1 172.9(12) . .
O7M W7 O3S Sb1 30.3(5) . .
O57 W7 O3S Sb1 -61.4(5) . .
O78 W7 O3S Sb1 119.4(6) . .
O79 W7 O3S Sb1 -148.2(6) . .
O7T W7 O3S W8 53.9(15) . .
O7M W7 O3S W8 -88.7(4) . .
O57 W7 O3S W8 179.6(4) . .
O78 W7 O3S W8 0.4(4) . .
O79 W7 O3S W8 92.8(4) . .
O7T W7 O3S W9 -38.9(16) . .
O7M W7 O3S W9 178.5(4) . .
O57 W7 O3S W9 86.9(4) . .
O78 W7 O3S W9 -92.3(4) . .
O79 W7 O3S W9 0.0(4) . .
O8T W8 O3S Sb1 -149(3) . .
O78 W8 O3S Sb1 -117.4(6) . .
O410 W8 O3S Sb1 -20.0(5) . .
O89 W8 O3S Sb1 151.2(6) . .
O38 W8 O3S Sb1 66.2(5) . .
O8T W8 O3S W7 -32(3) . .
O78 W8 O3S W7 -0.4(4) . .
O410 W8 O3S W7 97.0(4) . .
O89 W8 O3S W7 -91.8(4) . .
O38 W8 O3S W7 -176.8(5) . .
O8T W8 O3S W9 65(3) . .
O78 W8 O3S W9 96.7(4) . .
O410 W8 O3S W9 -166.0(4) . .
O89 W8 O3S W9 5.3(4) . .
O38 W8 O3S W9 -79.7(4) . .
O9T W9 O3S Sb1 -174(3) . .
O39 W9 O3S Sb1 -49.3(8) . .
O79 W9 O3S Sb1 134.0(8) . .
O69 W9 O3S Sb1 43.3(8) . .
O89 W9 O3S Sb1 -136.5(8) . .
O9T W9 O3S W7 52(3) . .
O39 W9 O3S W7 176.7(5) . .
O79 W9 O3S W7 0.0(4) . .
O69 W9 O3S W7 -90.7(4) . .
O89 W9 O3S W7 89.5(4) . .
O9T W9 O3S W8 -43(3) . .
O39 W9 O3S W8 82.1(4) . .
O79 W9 O3S W8 -94.6(4) . .
O69 W9 O3S W8 174.7(4) . .
O89 W9 O3S W8 -5.1(4) . .
O2S Sb1 O1S W1 -132.5(5) . 2_665
O3S Sb1 O1S W1 137.8(5) . 2_665
O2S Sb1 O1S W2 -19.1(6) . .
O3S Sb1 O1S W2 -108.7(6) . .
O2S Sb1 O1S W3 112.7(6) . .
O3S Sb1 O1S W3 23.1(6) . .
O2T W2 O1S Sb1 179(2) . .
O12 W2 O1S Sb1 -123.6(7) . .
O24 W2 O1S Sb1 -31.0(6) . .
O26 W2 O1S Sb1 55.7(6) . .
O23 W2 O1S Sb1 142.4(7) . .
Na7 W2 O1S Sb1 -82.8(6) . .
O2T W2 O1S W1 -61(3) . 2_665
O12 W2 O1S W1 -3.8(4) . 2_665
O24 W2 O1S W1 88.8(4) . 2_665
O26 W2 O1S W1 175.5(4) . 2_665
O23 W2 O1S W1 -97.8(5) . 2_665
Na7 W2 O1S W1 36.9(3) . 2_665
O2T W2 O1S W3 34(3) . .
O12 W2 O1S W3 91.9(4) . .
O24 W2 O1S W3 -175.5(4) . .
O26 W2 O1S W3 -88.8(4) . .
O23 W2 O1S W3 -2.1(4) . .
Na7 W2 O1S W3 132.6(3) . .
O12 W2 O2T Na5 -116.9(7) . 2_565
O24 W2 O2T Na5 149.1(6) . 2_565
O26 W2 O2T Na5 60.3(7) . 2_565
O23 W2 O2T Na5 -26.5(7) . 2_565
O1S W2 O2T Na5 -62(3) . 2_565
Na7 W2 O2T Na5 -160.0(6) . 2_565
O8T W8 O38 W3 -149.6(12) . .
O78 W8 O38 W3 15(2) . .
O410 W8 O38 W3 107.0(12) . .
O89 W8 O38 W3 -50.5(12) . .
O3S W8 O38 W3 26.0(12) . .
O810 W4 O4T Na3 70(3) . .
O46 W4 O4T Na3 -117(3) . .
O45 W4 O4T Na3 -28(3) . .
O24 W4 O4T Na3 160(3) . .
O2S W4 O4T Na3 -70(5) . .
O2T W2 O26 W6 114.2(11) . .
O12 W2 O26 W6 -73.6(19) . .
O24 W2 O26 W6 11.3(11) . .
O23 W2 O26 W6 -150.3(11) . .
O1S W2 O26 W6 -75.5(11) . .
Na7 W2 O26 W6 11.5(15) . .
O6T W6 O26 W2 -133.6(11) . .
O56 W6 O26 W2 37.9(19) . .
O69 W6 O26 W2 128.0(11) . .
O46 W6 O26 W2 -36.8(11) . .
O2S W6 O26 W2 38.7(11) . .
O2T W2 O24 W4 -121.1(11) . .
O12 W2 O24 W4 138.2(11) . .
O26 W2 O24 W4 -21.4(11) . .
O23 W2 O24 W4 46(2) . .
O1S W2 O24 W4 64.7(11) . .
Na7 W2 O24 W4 158.8(13) . .
O2T W2 O24 Na7 80.2(6) . .
O12 W2 O24 Na7 -20.5(5) . .
O26 W2 O24 Na7 179.8(5) . .
O23 W2 O24 Na7 -113.0(14) . .
O1S W2 O24 Na7 -94.0(4) . .
O4T W4 O24 W2 149.0(11) . .
O810 W4 O24 W2 -107.2(11) . .
O46 W4 O24 W2 52.4(11) . .
O45 W4 O24 W2 -9(2) . .
O2S W4 O24 W2 -25.1(11) . .
O4T W4 O24 Na7 -55.9(7) . .
O810 W4 O24 Na7 47.9(7) . .
O46 W4 O24 Na7 -152.6(7) . .
O45 W4 O24 Na7 146.4(10) . .
O2S W4 O24 Na7 129.9(7) . .
O7M W7 O7T Na1 162.6(8) . 2_656
O57 W7 O7T Na1 -102.2(9) . 2_656
O78 W7 O7T Na1 72.1(9) . 2_656
O79 W7 O7T Na1 -15.3(9) . 2_656
O3S W7 O7T Na1 21(2) . 2_656
O2T W2 O23 W3 -170.2(7) . .
O12 W2 O23 W3 -70.2(7) . .
O24 W2 O23 W3 22.7(18) . .
O26 W2 O23 W3 90.0(7) . .
O1S W2 O23 W3 3.0(6) . .
Na7 W2 O23 W3 -73.6(8) . .
O2T W2 O12 W1 174.9(6) . 2_665
O24 W2 O12 W1 -81.3(6) . 2_665
O26 W2 O12 W1 2.7(18) . 2_665
O23 W2 O12 W1 78.8(6) . 2_665
O1S W2 O12 W1 4.7(5) . 2_665
Na7 W2 O12 W1 -104.9(8) . 2_665
O2T W2 O12 Na7 -80.2(6) . .
O24 W2 O12 Na7 23.5(6) . .
O26 W2 O12 Na7 107.5(14) . .
O23 W2 O12 Na7 -176.4(6) . .
O1S W2 O12 Na7 109.6(6) . .
O5M W5 O5T Na1 -90(2) . .
O57 W5 O5T Na1 175(2) . .
O45 W5 O5T Na1 6(2) . .
O56 W5 O5T Na1 92(2) . .
O2S W5 O5T Na1 64(3) . .
W5 O5T Na1 O1W 113(2) . .
W5 O5T Na1 O1I 24(2) . .
W5 O5T Na1 O2W -59(2) . .
W5 O5T Na1 O7T -154(2) . 2_656
W5 O5T Na1 Na2 -55(2) . .
W4 O4T Na3 O2L -159(2) . 2_655
W4 O4T Na3 O9W 162(3) . .
W4 O4T Na3 O10W -111(3) . .
W4 O4T Na3 O7W 71(3) . .
W4 O4T Na3 O8W -12(3) . .
W4 O4T Na3 Na4 -152(3) . .
W4 O4T Na3 Na6 48(3) . 2_655
O5T Na1 O2W Na2 7.9(10) . .
O1W Na1 O2W Na2 -165.3(6) . .
O1I Na1 O2W Na2 -80.6(7) . .
O7T Na1 O2W Na2 100.7(6) 2_656 .
O2L Na3 O10W Na4 85.6(6) 2_655 .
O9W Na3 O10W Na4 -3.8(6) . .
O4T Na3 O10W Na4 -86.6(6) . .
O7W Na3 O10W Na4 58(10) . .
O8W Na3 O10W Na4 -170.9(6) . .
Na6 Na3 O10W Na4 122.6(7) 2_655 .
O2L Na3 O7W Na6 41.4(6) 2_655 2_655
O9W Na3 O7W Na6 130.7(6) . 2_655
O4T Na3 O7W Na6 -146.6(6) . 2_655
O10W Na3 O7W Na6 69(10) . 2_655
O8W Na3 O7W Na6 -62.4(7) . 2_655
Na4 Na3 O7W Na6 123.8(7) . 2_655
Co1 O1L C6 O2L -172.2(12) . .
Na6 O1L C6 O2L 6(3) . .
Co1 O1L C6 C4 7.9(18) . .
Na6 O1L C6 C4 -173.7(11) . .
Na3 O2L C6 O1L -59(2) 2_655 .
Na3 O2L C6 C4 120.8(14) 2_655 .
C2 N1 C5 C4 1.0(18) . .
N1 C5 C4 N3 -1.1(19) . .
N1 C5 C4 C6 179.4(17) . .
C2 N3 C4 C5 0.8(19) . .
Co1 N3 C4 C5 179.4(11) . .
C2 N3 C4 C6 -179.6(15) . .
Co1 N3 C4 C6 -1.0(18) . .
O1L C6 C4 C5 174.9(17) . .
O2L C6 C4 C5 -5(3) . .
O1L C6 C4 N3 -5(2) . .
O2L C6 C4 N3 175.6(14) . .
C4 N3 C2 N1 -0.1(19) . .
Co1 N3 C2 N1 -177.8(13) . .
C5 N1 C2 N3 -0.5(19) . .
O2L Na3 O9W Na4 -82.9(6) 2_655 .
O4T Na3 O9W Na4 90.5(6) . .
O10W Na3 O9W Na4 3.5(6) . .
O7W Na3 O9W Na4 -173.4(6) . .
O8W Na3 O9W Na4 115(2) . .
Na6 Na3 O9W Na4 -144.8(5) 2_655 .
Na3 O10W Na4 O19W 40(4) . 1_455
Na3 O10W Na4 O11W -78.2(6) . .
Na3 O10W Na4 O9W 3.6(6) . .
Na3 O10W Na4 O13W -168.6(6) . .
Na3 O10W Na4 O12W 98.6(9) . .
Na3 O10W Na4 Na6 -38.1(16) . 1_455
Na3 O10W Na4 Na7 107.1(5) . .
Na3 O9W Na4 O19W -174.3(10) . 1_455
Na3 O9W Na4 O10W -3.6(6) . .
Na3 O9W Na4 O11W 80.6(6) . .
Na3 O9W Na4 O13W 122(4) . .
Na3 O9W Na4 O12W -100.8(9) . .
Na3 O9W Na4 Na6 158.6(5) . 1_455
Na3 O9W Na4 Na7 -79.6(5) . .
O2L Na3 Na4 O19W 101.4(12) 2_655 1_455
O9W Na3 Na4 O19W 6.9(12) . 1_455
O4T Na3 Na4 O19W -77.4(12) . 1_455
O10W Na3 Na4 O19W -167.7(14) . 1_455
O7W Na3 Na4 O19W 16.5(15) . 1_455
O8W Na3 Na4 O19W -154.0(13) . 1_455
Na6 Na3 Na4 O19W 72.9(14) 2_655 1_455
O2L Na3 Na4 O10W -90.9(7) 2_655 .
O9W Na3 Na4 O10W 174.6(9) . .
O4T Na3 Na4 O10W 90.3(7) . .
O7W Na3 Na4 O10W -175.7(9) . .
O8W Na3 Na4 O10W 13.7(9) . .
Na6 Na3 Na4 O10W -119.4(8) 2_655 .
O2L Na3 Na4 O11W 3.4(5) 2_655 .
O9W Na3 Na4 O11W -91.1(7) . .
O4T Na3 Na4 O11W -175.4(6) . .
O10W Na3 Na4 O11W 94.3(7) . .
O7W Na3 Na4 O11W -81.5(8) . .
O8W Na3 Na4 O11W 108.0(8) . .
Na6 Na3 Na4 O11W -25.1(8) 2_655 .
O2L Na3 Na4 O9W 94.5(6) 2_655 .
O4T Na3 Na4 O9W -84.3(6) . .
O10W Na3 Na4 O9W -174.6(9) . .
O7W Na3 Na4 O9W 9.6(9) . .
O8W Na3 Na4 O9W -160.9(9) . .
Na6 Na3 Na4 O9W 66.0(8) 2_655 .
O2L Na3 Na4 O13W -72.4(9) 2_655 .
O9W Na3 Na4 O13W -166.9(12) . .
O4T Na3 Na4 O13W 108.8(10) . .
O10W Na3 Na4 O13W 18.5(9) . .
O7W Na3 Na4 O13W -157.3(9) . .
O8W Na3 Na4 O13W 32.2(13) . .
Na6 Na3 Na4 O13W -100.9(10) 2_655 .
O2L Na3 Na4 O12W -179.8(8) 2_655 .
O9W Na3 Na4 O12W 85.8(9) . .
O4T Na3 Na4 O12W 1.4(8) . .
O10W Na3 Na4 O12W -88.9(10) . .
O7W Na3 Na4 O12W 95.4(10) . .
O8W Na3 Na4 O12W -75.2(11) . .
Na6 Na3 Na4 O12W 151.7(8) 2_655 .
O2L Na3 Na4 Na6 71.4(5) 2_655 1_455
O9W Na3 Na4 Na6 -23.0(6) . 1_455
O4T Na3 Na4 Na6 -107.4(5) . 1_455
O10W Na3 Na4 Na6 162.3(8) . 1_455
O7W Na3 Na4 Na6 -13.4(9) . 1_455
O8W Na3 Na4 Na6 176.0(7) . 1_455
Na6 Na3 Na4 Na6 42.9(8) 2_655 1_455
O2L Na3 Na4 Na7 -160.0(4) 2_655 .
O9W Na3 Na4 Na7 105.6(6) . .
O4T Na3 Na4 Na7 21.3(4) . .
O10W Na3 Na4 Na7 -69.0(6) . .
O7W Na3 Na4 Na7 115.2(7) . .
O8W Na3 Na4 Na7 -55.3(8) . .
Na6 Na3 Na4 Na7 171.6(5) 2_655 .
O19W Na4 O13W Na5 96.4(11) 1_455 .
O10W Na4 O13W Na5 -76.1(9) . .
O11W Na4 O13W Na5 -159.7(7) . .
O9W Na4 O13W Na5 160(4) . .
O12W Na4 O13W Na5 22.0(11) . .
Na3 Na4 O13W Na5 -88.7(11) . .
Na6 Na4 O13W Na5 123.8(7) 1_455 .
Na7 Na4 O13W Na5 0.5(8) . .
Na4 O13W Na5 O14W 106.6(8) . .
Na4 O13W Na5 O15W -151(6) . .
Na4 O13W Na5 O16W 14.1(9) . .
Na4 O13W Na5 O2T -69.7(8) . 2_565
Na4 O13W Na5 O3W -160.7(7) . 1_564
Na1 O2W Na2 O6W 117(3) . .
Na1 O2W Na2 O5W 43.6(7) . .
Na1 O2W Na2 O4W -42.2(7) . .
Na1 O2W Na2 O3W -130.5(6) . .
Na1 O2W Na2 O3T 143.6(6) . 1_545
O5T Na1 Na2 O2W -173.6(8) . .
O1W Na1 Na2 O2W 21.3(9) . .
O1I Na1 Na2 O2W 93.9(8) . .
O7T Na1 Na2 O2W -82.9(7) 2_656 .
O5T Na1 Na2 O6W 24.5(11) . .
O1W Na1 Na2 O6W -140.6(11) . .
O1I Na1 Na2 O6W -68.1(11) . .
O2W Na1 Na2 O6W -161.9(13) . .
O7T Na1 Na2 O6W 115.2(11) 2_656 .
O5T Na1 Na2 O5W 57.6(5) . .
O1W Na1 Na2 O5W -107.5(7) . .
O1I Na1 Na2 O5W -35.0(5) . .
O2W Na1 Na2 O5W -128.8(8) . .
O7T Na1 Na2 O5W 148.3(5) 2_656 .
O5T Na1 Na2 O4W -38.7(5) . .
O1W Na1 Na2 O4W 156.2(7) . .
O1I Na1 Na2 O4W -131.3(6) . .
O2W Na1 Na2 O4W 134.8(8) . .
O7T Na1 Na2 O4W 52.0(5) 2_656 .
O5T Na1 Na2 O3W -118.3(5) . .
O1W Na1 Na2 O3W 76.6(8) . .
O1I Na1 Na2 O3W 149.1(6) . .
O2W Na1 Na2 O3W 55.2(7) . .
O7T Na1 Na2 O3W -27.6(5) 2_656 .
O5T Na1 Na2 O3T 148.6(5) . 1_545
O1W Na1 Na2 O3T -16.5(8) . 1_545
O1I Na1 Na2 O3T 56.0(5) . 1_545
O2W Na1 Na2 O3T -37.8(7) . 1_545
O7T Na1 Na2 O3T -120.7(5) 2_656 1_545
C6 O1L Na6 O19W -92.2(17) . .
Co1 O1L Na6 O19W 86.3(10) . .
C6 O1L Na6 O13 -168.6(14) . 2_665
Co1 O1L Na6 O13 9.8(11) . 2_665
C6 O1L Na6 O7W 10.6(16) . 2_655
Co1 O1L Na6 O7W -171.0(5) . 2_655
C6 O1L Na6 O18W 108.1(15) . .
Co1 O1L Na6 O18W -73.4(6) . .
C6 O1L Na6 O1T -173.2(15) . .
Co1 O1L Na6 O1T 5.3(5) . .
C6 O1L Na6 W1 -171.9(14) . .
Co1 O1L Na6 W1 6.5(6) . .
C6 O1L Na6 Co1 -178.4(18) . .
C6 O1L Na6 Na4 -66.7(15) . 1_655
Co1 O1L Na6 Na4 111.7(5) . 1_655
C6 O1L Na6 Na3 22.8(14) . 2_655
Co1 O1L Na6 Na3 -158.8(6) . 2_655
W1 O1T Na6 O19W 86.0(9) . .
Co1 O1T Na6 O19W -96.5(9) . .
W1 O1T Na6 O1L 177.5(6) . .
Co1 O1T Na6 O1L -5.0(4) . .
W1 O1T Na6 O13 1.0(5) . 2_665
Co1 O1T Na6 O13 178.5(5) . 2_665
W1 O1T Na6 O7W -161(3) . 2_655
Co1 O1T Na6 O7W 16(4) . 2_655
W1 O1T Na6 O18W -95.9(6) . .
Co1 O1T Na6 O18W 81.6(6) . .
Co1 O1T Na6 W1 177.5(7) . .
W1 O1T Na6 Co1 -177.5(7) . .
W1 O1T Na6 Na4 87.4(5) . 1_655
Co1 O1T Na6 Na4 -95.1(4) . 1_655
W1 O1T Na6 Na3 -161.9(5) . 2_655
Co1 O1T Na6 Na3 15.5(7) . 2_655
O1T W1 Na6 O19W -88.8(10) . .
O110 W1 Na6 O19W -70.0(13) . .
O101 W1 Na6 O19W 168.4(9) . .
O12 W1 Na6 O19W 10.3(9) 2_665 .
O13 W1 Na6 O19W 89.6(10) 2_665 .
O1S W1 Na6 O19W 81.2(9) 2_665 .
Na7 W1 Na6 O19W -23.0(9) 2_665 .
O1T W1 Na6 O1L -2.4(6) . .
O110 W1 Na6 O1L 16.4(11) . .
O101 W1 Na6 O1L -105.1(6) . .
O12 W1 Na6 O1L 96.8(5) 2_665 .
O13 W1 Na6 O1L 176.1(7) 2_665 .
O1S W1 Na6 O1L 167.7(4) 2_665 .
Na7 W1 Na6 O1L 63.5(5) 2_665 .
O1T W1 Na6 O13 -178.4(7) . 2_665
O110 W1 Na6 O13 -159.6(10) . 2_665
O101 W1 Na6 O13 78.8(6) . 2_665
O12 W1 Na6 O13 -79.3(6) 2_665 2_665
O1S W1 Na6 O13 -8.4(6) 2_665 2_665
Na7 W1 Na6 O13 -112.6(5) 2_665 2_665
O1T W1 Na6 O7W 170.7(16) . 2_655
O110 W1 Na6 O7W -170.5(15) . 2_655
O101 W1 Na6 O7W 67.9(15) . 2_655
O12 W1 Na6 O7W -90.2(15) 2_665 2_655
O13 W1 Na6 O7W -10.9(14) 2_665 2_655
O1S W1 Na6 O7W -19.3(15) 2_665 2_655
Na7 W1 Na6 O7W -123.5(14) 2_665 2_655
O1T W1 Na6 O18W 78.2(6) . .
O110 W1 Na6 O18W 97.0(11) . .
O101 W1 Na6 O18W -24.6(6) . .
O12 W1 Na6 O18W 177.4(6) 2_665 .
O13 W1 Na6 O18W -103.4(7) 2_665 .
O1S W1 Na6 O18W -111.8(5) 2_665 .
Na7 W1 Na6 O18W 144.0(5) 2_665 .
O110 W1 Na6 O1T 18.8(11) . .
O101 W1 Na6 O1T -102.8(6) . .
O12 W1 Na6 O1T 99.1(6) 2_665 .
O13 W1 Na6 O1T 178.4(7) 2_665 .
O1S W1 Na6 O1T 170.0(5) 2_665 .
Na7 W1 Na6 O1T 65.8(6) 2_665 .
O1T W1 Na6 Co1 1.6(5) . .
O110 W1 Na6 Co1 20.4(10) . .
O101 W1 Na6 Co1 -101.1(4) . .
O12 W1 Na6 Co1 100.8(3) 2_665 .
O13 W1 Na6 Co1 -180.0(5) 2_665 .
O1S W1 Na6 Co1 171.6(3) 2_665 .
Na7 W1 Na6 Co1 67.4(3) 2_665 .
O1T W1 Na6 Na4 -101.3(6) . 1_655
O110 W1 Na6 Na4 -82.5(10) . 1_655
O101 W1 Na6 Na4 156.0(5) . 1_655
O12 W1 Na6 Na4 -2.1(4) 2_665 1_655
O13 W1 Na6 Na4 77.2(5) 2_665 1_655
O1S W1 Na6 Na4 68.8(4) 2_665 1_655
Na7 W1 Na6 Na4 -35.4(4) 2_665 1_655
O1T W1 Na6 Na3 42.8(10) . 2_655
O110 W1 Na6 Na3 61.5(15) . 2_655
O101 W1 Na6 Na3 -60.0(11) . 2_655
O12 W1 Na6 Na3 141.9(11) 2_665 2_655
O13 W1 Na6 Na3 -138.8(12) 2_665 2_655
O1S W1 Na6 Na3 -147.2(10) 2_665 2_655
Na7 W1 Na6 Na3 108.6(10) 2_665 2_655
O2W Na2 O3W Na5 28.8(7) . 1_546
O6W Na2 O3W Na5 -160.3(6) . 1_546
O5W Na2 O3W Na5 -28(5) . 1_546
O4W Na2 O3W Na5 -65.8(6) . 1_546
O3T Na2 O3W Na5 109.7(6) 1_545 1_546
Na1 Na2 O3W Na5 2.5(7) . 1_546
Co10 O10B Na7 O12W -161.3(12) . .
Co10 O10B Na7 O17W 118.5(13) . .
Co10 O10B Na7 O12 -22.9(16) . .
Co10 O10B Na7 O16W 100.8(7) . .
Co10 O10B Na7 O110 3.1(7) . 2_665
Co10 O10B Na7 O24 -75.2(7) . .
Co10 O10B Na7 W2 -65.9(9) . .
Co10 O10B Na7 W1 4.5(9) . 2_665
Co10 O10B Na7 Na4 -172.2(8) . .
W2 O12 Na7 O12W 58.9(13) . .
W1 O12 Na7 O12W 179.4(12) 2_665 .
W2 O12 Na7 O10B -76.8(13) . .
W1 O12 Na7 O10B 43.7(14) 2_665 .
W2 O12 Na7 O17W 127.6(7) . .
W1 O12 Na7 O17W -111.9(6) 2_665 .
W2 O12 Na7 O16W 170.4(6) . .
W1 O12 Na7 O16W -69.2(7) 2_665 .
W2 O12 Na7 O110 -103.9(6) . 2_665
W1 O12 Na7 O110 16.5(5) 2_665 2_665
W2 O12 Na7 O24 -18.8(5) . .
W1 O12 Na7 O24 101.6(5) 2_665 .
W2 O12 Na7 Co10 -90.0(5) . .
W1 O12 Na7 Co10 30.5(6) 2_665 .
W1 O12 Na7 W2 120.5(7) 2_665 .
W2 O12 Na7 W1 -120.5(7) . 2_665
W2 O12 Na7 Na4 51.9(11) . .
W1 O12 Na7 Na4 172.4(7) 2_665 .
W2 O24 Na7 O12W -94.7(12) . .
W4 O24 Na7 O12W 99.2(13) . .
W2 O24 Na7 O10B 167.1(6) . .
W4 O24 Na7 O10B 1.0(8) . .
W2 O24 Na7 O17W -23.9(10) . .
W4 O24 Na7 O17W 170.1(8) . .
W2 O24 Na7 O12 18.3(4) . .
W4 O24 Na7 O12 -147.8(7) . .
W2 O24 Na7 O16W 144(4) . .
W4 O24 Na7 O16W -22(4) . .
W2 O24 Na7 O110 90.2(5) . 2_665
W4 O24 Na7 O110 -75.9(7) . 2_665
W2 O24 Na7 Co10 134.3(4) . .
W4 O24 Na7 Co10 -31.7(6) . .
W4 O24 Na7 W2 -166.1(9) . .
W2 O24 Na7 W1 56.6(4) . 2_665
W4 O24 Na7 W1 -109.4(6) . 2_665
W2 O24 Na7 Na4 -127.2(4) . .
W4 O24 Na7 Na4 66.7(6) . .
O2T W2 Na7 O12W -22.4(12) . .
O12 W2 Na7 O12W -126.4(13) . .
O24 W2 Na7 O12W 84.0(12) . .
O26 W2 Na7 O12W 83.8(13) . .
O23 W2 Na7 O12W -121.4(12) . .
O1S W2 Na7 O12W 168.9(12) . .
O2T W2 Na7 O10B -122.2(8) . .
O12 W2 Na7 O10B 133.8(10) . .
O24 W2 Na7 O10B -15.7(8) . .
O26 W2 Na7 O10B -16.0(11) . .
O23 W2 Na7 O10B 138.8(8) . .
O1S W2 Na7 O10B 69.1(8) . .
O2T W2 Na7 O17W 55.1(7) . .
O12 W2 Na7 O17W -48.9(7) . .
O24 W2 Na7 O17W 161.5(8) . .
O26 W2 Na7 O17W 161.3(7) . .
O23 W2 Na7 O17W -43.9(8) . .
O1S W2 Na7 O17W -113.6(6) . .
O2T W2 Na7 O12 104.0(7) . .
O24 W2 Na7 O12 -149.6(7) . .
O26 W2 Na7 O12 -149.8(7) . .
O23 W2 Na7 O12 5.0(8) . .
O1S W2 Na7 O12 -64.7(6) . .
O2T W2 Na7 O16W 85.9(12) . .
O12 W2 Na7 O16W -18.1(11) . .
O24 W2 Na7 O16W -167.6(14) . .
O26 W2 Na7 O16W -167.9(11) . .
O23 W2 Na7 O16W -13.1(14) . .
O1S W2 Na7 O16W -82.8(12) . .
O2T W2 Na7 O110 170.7(6) . 2_665
O12 W2 Na7 O110 66.7(6) . 2_665
O24 W2 Na7 O110 -82.8(6) . 2_665
O26 W2 Na7 O110 -83.1(7) . 2_665
O23 W2 Na7 O110 71.7(6) . 2_665
O1S W2 Na7 O110 2.0(4) . 2_665
O2T W2 Na7 O24 -106.5(6) . .
O12 W2 Na7 O24 149.6(7) . .
O26 W2 Na7 O24 -0.2(8) . .
O23 W2 Na7 O24 154.6(6) . .
O1S W2 Na7 O24 84.9(5) . .
O2T W2 Na7 Co10 -153.9(5) . .
O12 W2 Na7 Co10 102.1(6) . .
O24 W2 Na7 Co10 -47.4(5) . .
O26 W2 Na7 Co10 -47.7(7) . .
O23 W2 Na7 Co10 107.1(5) . .
O1S W2 Na7 Co10 37.4(4) . .
O2T W2 Na7 W1 141.2(4) . 2_665
O12 W2 Na7 W1 37.2(5) . 2_665
O24 W2 Na7 W1 -112.4(5) . 2_665
O26 W2 Na7 W1 -112.6(5) . 2_665
O23 W2 Na7 W1 42.2(5) . 2_665
O1S W2 Na7 W1 -27.5(3) . 2_665
O2T W2 Na7 Na4 -44.5(5) . .
O12 W2 Na7 Na4 -148.5(7) . .
O24 W2 Na7 Na4 62.0(5) . .
O26 W2 Na7 Na4 61.7(7) . .
O23 W2 Na7 Na4 -143.5(5) . .
O1S W2 Na7 Na4 146.8(4) . .
O19W Na4 Na7 O12W 8(2) 1_455 .
O10W Na4 Na7 O12W -157(2) . .
O11W Na4 Na7 O12W -173(3) . .
O9W Na4 Na7 O12W -76(2) . .
O13W Na4 Na7 O12W 101(2) . .
Na3 Na4 Na7 O12W -117(2) . .
Na6 Na4 Na7 O12W 5(2) 1_455 .
O19W Na4 Na7 O10B 168.8(11) 1_455 .
O10W Na4 Na7 O10B 3.4(6) . .
O11W Na4 Na7 O10B -12.2(19) . .
O9W Na4 Na7 O10B 84.7(7) . .
O13W Na4 Na7 O10B -98.7(7) . .
O12W Na4 Na7 O10B 160(2) . .
Na3 Na4 Na7 O10B 43.5(6) . .
Na6 Na4 Na7 O10B 165.7(7) 1_455 .
O19W Na4 Na7 O17W -47.4(11) 1_455 .
O10W Na4 Na7 O17W 147.2(7) . .
O11W Na4 Na7 O17W 131.6(18) . .
O9W Na4 Na7 O17W -131.5(7) . .
O13W Na4 Na7 O17W 45.1(7) . .
O12W Na4 Na7 O17W -56(2) . .
Na3 Na4 Na7 O17W -172.7(6) . .
Na6 Na4 Na7 O17W -50.5(7) 1_455 .
O19W Na4 Na7 O12 20.3(14) 1_455 .
O10W Na4 Na7 O12 -145.0(10) . .
O11W Na4 Na7 O12 -160.6(17) . .
O9W Na4 Na7 O12 -63.8(11) . .
O13W Na4 Na7 O12 112.8(10) . .
O12W Na4 Na7 O12 12(2) . .
Na3 Na4 Na7 O12 -105.0(9) . .
Na6 Na4 Na7 O12 17.3(12) 1_455 .
O19W Na4 Na7 O16W -107.5(10) 1_455 .
O10W Na4 Na7 O16W 87.1(6) . .
O11W Na4 Na7 O16W 71.5(19) . .
O9W Na4 Na7 O16W 168.4(6) . .
O13W Na4 Na7 O16W -15.0(6) . .
O12W Na4 Na7 O16W -116(2) . .
Na3 Na4 Na7 O16W 127.2(5) . .
Na6 Na4 Na7 O16W -110.5(6) 1_455 .
O19W Na4 Na7 O110 161.3(12) 1_455 2_665
O10W Na4 Na7 O110 -4.1(10) . 2_665
O11W Na4 Na7 O110 -20(2) . 2_665
O9W Na4 Na7 O110 77.2(10) . 2_665
O13W Na4 Na7 O110 -106.2(9) . 2_665
O12W Na4 Na7 O110 153(2) . 2_665
Na3 Na4 Na7 O110 36.0(10) . 2_665
Na6 Na4 Na7 O110 158.2(8) 1_455 2_665
O19W Na4 Na7 O24 82.7(10) 1_455 .
O10W Na4 Na7 O24 -82.7(6) . .
O11W Na4 Na7 O24 -98.3(19) . .
O9W Na4 Na7 O24 -1.4(6) . .
O13W Na4 Na7 O24 175.2(6) . .
O12W Na4 Na7 O24 74(2) . .
Na3 Na4 Na7 O24 -42.6(5) . .
Na6 Na4 Na7 O24 79.7(6) 1_455 .
O19W Na4 Na7 Co10 164.4(9) 1_455 .
O10W Na4 Na7 Co10 -0.9(5) . .
O11W Na4 Na7 Co10 -16.5(19) . .
O9W Na4 Na7 Co10 80.3(5) . .
O13W Na4 Na7 Co10 -103.1(5) . .
O12W Na4 Na7 Co10 156(2) . .
Na3 Na4 Na7 Co10 39.1(4) . .
Na6 Na4 Na7 Co10 161.4(4) 1_455 .
O19W Na4 Na7 W2 50.8(10) 1_455 .
O10W Na4 Na7 W2 -114.5(6) . .
O11W Na4 Na7 W2 -130.2(18) . .
O9W Na4 Na7 W2 -33.3(6) . .
O13W Na4 Na7 W2 143.3(5) . .
O12W Na4 Na7 W2 42.4(19) . .
Na3 Na4 Na7 W2 -74.5(4) . .
Na6 Na4 Na7 W2 47.8(6) 1_455 .
O19W Na4 Na7 W1 131(5) 1_455 2_665
O10W Na4 Na7 W1 -34(5) . 2_665
O11W Na4 Na7 W1 -50(6) . 2_665
O9W Na4 Na7 W1 47(5) . 2_665
O13W Na4 Na7 W1 -136(5) . 2_665
O12W Na4 Na7 W1 123(5) . 2_665
Na3 Na4 Na7 W1 6(5) . 2_665
Na6 Na4 Na7 W1 128(5) 1_455 2_665
O12W Na7 O16W Na5 3.5(15) . .
O10B Na7 O16W Na5 100.6(9) . .
O17W Na7 O16W Na5 -66.9(9) . .
O12 Na7 O16W Na5 -114.2(9) . .
O110 Na7 O16W Na5 176.4(8) 2_665 .
O24 Na7 O16W Na5 124(4) . .
Co10 Na7 O16W Na5 133.4(8) . .
W2 Na7 O16W Na5 -102.6(13) . .
W1 Na7 O16W Na5 -150.4(7) 2_665 .
Na4 Na7 O16W Na5 34.0(8) . .
O14W Na5 O16W Na7 -132.9(9) . .
O15W Na5 O16W Na7 140.9(9) . .
O13W Na5 O16W Na7 -37.7(10) . .
O2T Na5 O16W Na7 50.3(9) 2_565 .
O3W Na5 O16W Na7 119(2) 1_564 .
Na2 O3T W3 O13 -90.8(12) 1_565 .
Na2 O3T W3 O38 6.6(12) 1_565 .
Na2 O3T W3 O23 177.1(11) 1_565 .
Na2 O3T W3 O39 93.5(11) 1_565 .
Na2 O3T W3 O1S -144(2) 1_565 .
W1 O13 W3 O3T -174.1(6) 2_665 .
Na6 O13 W3 O3T -2.2(9) 2_665 .
W1 O13 W3 O38 82.9(6) 2_665 .
Na6 O13 W3 O38 -105.1(9) 2_665 .
W1 O13 W3 O23 -75.7(6) 2_665 .
Na6 O13 W3 O23 96.2(9) 2_665 .
W1 O13 W3 O39 -5.1(15) 2_665 .
Na6 O13 W3 O39 166.8(9) 2_665 .
W1 O13 W3 O1S -2.3(5) 2_665 .
Na6 O13 W3 O1S 169.6(9) 2_665 .
W8 O38 W3 O3T 121.4(12) . .
W8 O38 W3 O13 -135.8(12) . .
W8 O38 W3 O23 -33(2) . .
W8 O38 W3 O39 21.3(12) . .
W8 O38 W3 O1S -63.4(12) . .
W2 O23 W3 O3T 170.6(7) . .
W2 O23 W3 O13 69.0(7) . .
W2 O23 W3 O38 -35.1(17) . .
W2 O23 W3 O39 -89.4(7) . .
W2 O23 W3 O1S -3.0(6) . .
W9 O39 W3 O3T -115.3(11) . .
W9 O39 W3 O13 75.6(17) . .
W9 O39 W3 O38 -14.4(11) . .
W9 O39 W3 O23 147.8(12) . .
W9 O39 W3 O1S 72.9(11) . .
Sb1 O1S W3 O3T 177(2) . .
W1 O1S W3 O3T 57(3) 2_665 .
W2 O1S W3 O3T -39(3) . .
Sb1 O1S W3 O13 122.5(7) . .
W1 O1S W3 O13 1.9(4) 2_665 .
W2 O1S W3 O13 -93.3(4) . .
Sb1 O1S W3 O38 26.4(6) . .
W1 O1S W3 O38 -94.2(4) 2_665 .
W2 O1S W3 O38 170.7(4) . .
Sb1 O1S W3 O23 -142.1(7) . .
W1 O1S W3 O23 97.3(5) 2_665 .
W2 O1S W3 O23 2.1(4) . .
Sb1 O1S W3 O39 -58.6(6) . .
W1 O1S W3 O39 -179.2(4) 2_665 .
W2 O1S W3 O39 85.6(4) . .
W7 O7M Co1 O1T 150.0(8) . .
W7 O7M Co1 O1L -63(9) . .
W7 O7M Co1 O5M 60.9(8) . .
W7 O7M Co1 N3 -31.4(9) . .
W7 O7M Co1 O1 -121.0(9) . .
W7 O7M Co1 Na6 145.2(6) . .
W1 O1T Co1 O7M -11(4) . .
Na6 O1T Co1 O7M -176.5(4) . .
W1 O1T Co1 O1L 170(4) . .
Na6 O1T Co1 O1L 5.0(4) . .
W1 O1T Co1 O5M 72(4) . .
Na6 O1T Co1 O5M -92.9(4) . .
W1 O1T Co1 N3 175(3) . .
Na6 O1T Co1 N3 10(2) . .
W1 O1T Co1 O1 -102(4) . .
Na6 O1T Co1 O1 93.0(5) . .
W1 O1T Co1 Na6 165(4) . .
C6 O1L Co1 O7M 25(9) . .
Na6 O1L Co1 O7M -154(8) . .
C6 O1L Co1 O1T 172.1(12) . .
Na6 O1L Co1 O1T -6.6(6) . .
C6 O1L Co1 O5M -98.5(11) . .
Na6 O1L Co1 O5M 82.7(6) . .
C6 O1L Co1 N3 -6.8(11) . .
Na6 O1L Co1 N3 174.5(6) . .
C6 O1L Co1 O1 83.1(12) . .
Na6 O1L Co1 O1 -95.6(6) . .
C6 O1L Co1 Na6 178.7(14) . .
W5 O5M Co1 O7M -60.9(8) . .
W5 O5M Co1 O1T -155.3(8) . .
W5 O5M Co1 O1L 116.7(8) . .
W5 O5M Co1 N3 37.1(9) . .
W5 O5M Co1 O1 -79(4) . .
W5 O5M Co1 Na6 153.2(8) . .
C2 N3 Co1 O7M 3(2) . .
C4 N3 Co1 O7M -174.8(10) . .
C2 N3 Co1 O1T 176(2) . .
C4 N3 Co1 O1T -1(3) . .
C2 N3 Co1 O1L -179(2) . .
C4 N3 Co1 O1L 3.7(10) . .
C2 N3 Co1 O5M -81(2) . .
C4 N3 Co1 O5M 101.2(10) . .
C2 N3 Co1 O1 93(2) . .
C4 N3 Co1 O1 -84.3(11) . .
C2 N3 Co1 Na6 -175.0(19) . .
C4 N3 Co1 Na6 7.3(12) . .
O19W Na6 Co1 O7M 85.6(10) . .
O1L Na6 Co1 O7M 177.7(7) . .
O13 Na6 Co1 O7M 4.7(8) 2_665 .
O7W Na6 Co1 O7M -169.9(7) 2_655 .
O18W Na6 Co1 O7M -82.7(7) . .
O1T Na6 Co1 O7M 6.2(7) . .
W1 Na6 Co1 O7M 4.8(6) . .
Na4 Na6 Co1 O7M 102.6(6) 1_655 .
Na3 Na6 Co1 O7M -162.6(5) 2_655 .
O19W Na6 Co1 O1T 79.4(10) . .
O1L Na6 Co1 O1T 171.6(7) . .
O13 Na6 Co1 O1T -1.4(5) 2_665 .
O7W Na6 Co1 O1T -176.0(9) 2_655 .
O18W Na6 Co1 O1T -88.9(6) . .
W1 Na6 Co1 O1T -1.4(4) . .
Na4 Na6 Co1 O1T 96.5(5) 1_655 .
Na3 Na6 Co1 O1T -168.7(5) 2_655 .
O19W Na6 Co1 O1L -92.1(10) . .
O13 Na6 Co1 O1L -173.0(8) 2_665 .
O7W Na6 Co1 O1L 12.4(7) 2_655 .
O18W Na6 Co1 O1L 99.5(7) . .
O1T Na6 Co1 O1L -171.6(7) . .
W1 Na6 Co1 O1L -173.0(6) . .
Na4 Na6 Co1 O1L -75.1(6) 1_655 .
Na3 Na6 Co1 O1L 19.7(5) 2_655 .
O19W Na6 Co1 O5M 167.3(9) . .
O1L Na6 Co1 O5M -100.6(6) . .
O13 Na6 Co1 O5M 86.5(5) 2_665 .
O7W Na6 Co1 O5M -88.1(7) 2_655 .
O18W Na6 Co1 O5M -1.0(5) . .
O1T Na6 Co1 O5M 87.9(5) . .
W1 Na6 Co1 O5M 86.5(3) . .
Na4 Na6 Co1 O5M -175.7(4) 1_655 .
Na3 Na6 Co1 O5M -80.9(3) 2_655 .
O19W Na6 Co1 N3 -98.1(10) . .
O1L Na6 Co1 N3 -6.0(7) . .
O13 Na6 Co1 N3 -179.0(5) 2_665 .
O7W Na6 Co1 N3 6.4(8) 2_655 .
O18W Na6 Co1 N3 93.6(6) . .
O1T Na6 Co1 N3 -177.6(6) . .
W1 Na6 Co1 N3 -179.0(4) . .
Na4 Na6 Co1 N3 -81.1(5) 1_655 .
Na3 Na6 Co1 N3 13.7(5) 2_655 .
O19W Na6 Co1 O1 -7.9(9) . .
O1L Na6 Co1 O1 84.2(7) . .
O13 Na6 Co1 O1 -88.8(5) 2_665 .
O7W Na6 Co1 O1 96.6(8) 2_655 .
O18W Na6 Co1 O1 -176.2(6) . .
O1T Na6 Co1 O1 -87.3(5) . .
W1 Na6 Co1 O1 -88.7(4) . .
Na4 Na6 Co1 O1 9.1(5) 1_655 .
Na3 Na6 Co1 O1 103.9(4) 2_655 .
O1L Na6 O19W Na4 107.5(17) . 1_655
O13 Na6 O19W Na4 -116.1(18) 2_665 1_655
O7W Na6 O19W Na4 6.9(19) 2_655 1_655
O18W Na6 O19W Na4 172.2(16) . 1_655
O1T Na6 O19W Na4 177.1(18) . 1_655
W1 Na6 O19W Na4 -152.2(18) . 1_655
Co1 Na6 O19W Na4 141.4(17) . 1_655
Na3 Na6 O19W Na4 43(2) 2_655 1_655
Na7 O10B Co10 O10A 173.7(7) . .
Na7 O10B Co10 O410 -88.4(7) . 2_665
Na7 O10B Co10 O810 79.7(7) . .
Na7 O10B Co10 O101 -13(3) . .
Na7 O10B Co10 O110 -3.5(7) . 2_665
W4 O810 Co10 O10A -97.5(9) . .
W4 O810 Co10 O10B 4.9(9) . .
W4 O810 Co10 O410 126.5(16) . 2_665
W4 O810 Co10 O101 171.7(9) . .
W4 O810 Co10 O110 93.5(8) . 2_665
W4 O810 Co10 Na7 40.9(8) . .
W1 O101 Co10 O10A -9(5) . .
W1 O101 Co10 O10B 177(4) . .
W1 O101 Co10 O410 -106(5) . 2_665
W1 O101 Co10 O810 84(5) . .
W1 O101 Co10 O110 168(5) . 2_665
W1 O101 Co10 Na7 167(4) . .
O12W Na7 Co10 O10A 14.9(18) . .
O10B Na7 Co10 O10A -9.3(11) . .
O17W Na7 Co10 O10A -117.5(13) . .
O12 Na7 Co10 O10A 156.0(7) . .
O16W Na7 Co10 O10A -85.8(8) . .
O110 Na7 Co10 O10A 175.1(7) 2_665 .
O24 Na7 Co10 O10A 92.5(8) . .
W2 Na7 Co10 O10A 118.8(7) . .
W1 Na7 Co10 O10A 175.0(6) 2_665 .
Na4 Na7 Co10 O10A -2.1(8) . .
O12W Na7 Co10 O10B 24.2(16) . .
O17W Na7 Co10 O10B -108.1(15) . .
O12 Na7 Co10 O10B 165.3(10) . .
O16W Na7 Co10 O10B -76.5(9) . .
O110 Na7 Co10 O10B -175.6(9) 2_665 .
O24 Na7 Co10 O10B 101.8(9) . .
W2 Na7 Co10 O10B 128.2(9) . .
W1 Na7 Co10 O10B -175.7(8) 2_665 .
Na4 Na7 Co10 O10B 7.2(7) . .
O12W Na7 Co10 O410 116.7(15) . 2_665
O10B Na7 Co10 O410 92.5(8) . 2_665
O17W Na7 Co10 O410 -15.6(12) . 2_665
O12 Na7 Co10 O410 -102.2(6) . 2_665
O16W Na7 Co10 O410 16.0(5) . 2_665
O110 Na7 Co10 O410 -83.1(5) 2_665 2_665
O24 Na7 Co10 O410 -165.6(5) . 2_665
W2 Na7 Co10 O410 -139.3(4) . 2_665
W1 Na7 Co10 O410 -83.2(4) 2_665 2_665
Na4 Na7 Co10 O410 99.7(4) . 2_665
O12W Na7 Co10 O810 -77.2(15) . .
O10B Na7 Co10 O810 -101.5(8) . .
O17W Na7 Co10 O810 150.4(12) . .
O12 Na7 Co10 O810 63.8(6) . .
O16W Na7 Co10 O810 -177.9(5) . .
O110 Na7 Co10 O810 82.9(5) 2_665 .
O24 Na7 Co10 O810 0.4(5) . .
W2 Na7 Co10 O810 26.7(4) . .
W1 Na7 Co10 O810 82.8(4) 2_665 .
Na4 Na7 Co10 O810 -94.3(4) . .
O12W Na7 Co10 O101 -159.6(15) . .
O10B Na7 Co10 O101 176.2(8) . .
O17W Na7 Co10 O101 68.0(14) . .
O12 Na7 Co10 O101 -18.6(8) . .
O16W Na7 Co10 O101 99.7(6) . .
O110 Na7 Co10 O101 0.5(7) 2_665 .
O24 Na7 Co10 O101 -82.0(6) . .
W2 Na7 Co10 O101 -55.7(6) . .
W1 Na7 Co10 O101 0.5(6) 2_665 .
Na4 Na7 Co10 O101 -176.7(5) . .
O12W Na7 Co10 O110 -160.2(16) . 2_665
O10B Na7 Co10 O110 175.6(9) . 2_665
O17W Na7 Co10 O110 67.5(12) . 2_665
O12 Na7 Co10 O110 -19.1(6) . 2_665
O16W Na7 Co10 O110 99.1(6) . 2_665
O24 Na7 Co10 O110 -82.6(6) . 2_665
W2 Na7 Co10 O110 -56.2(5) . 2_665
W1 Na7 Co10 O110 -0.1(4) 2_665 2_665
Na4 Na7 Co10 O110 -177.2(6) . 2_665
O10B Na7 O12W Na4 -18.0(19) . .
O17W Na7 O12W Na4 122.7(18) . .
O12 Na7 O12W Na4 -172.5(13) . .
O16W Na7 O12W Na4 64.9(18) . .
O110 Na7 O12W Na4 -89(5) 2_665 .
O24 Na7 O12W Na4 -106.4(17) . .
Co10 Na7 O12W Na4 -31(2) . .
W2 Na7 O12W Na4 -142.8(16) . .
W1 Na7 O12W Na4 -171.7(9) 2_665 .
O19W Na4 O12W Na7 -171(2) 1_455 .
O10W Na4 O12W Na7 23(2) . .
O11W Na4 O12W Na7 132(16) . .
O9W Na4 O12W Na7 107.6(18) . .
O13W Na4 O12W Na7 -78.8(19) . .
Na3 Na4 O12W Na7 65.4(19) . .
Na6 Na4 O12W Na7 -175.4(17) 1_455 .
